data_7205630
loop_
_publ_author_name
'Le\'sniewska, Barbara'
'Danylyuk, Oksana'
'Suwinska, Kinga'
'Wojciechowski, Tomasz'
'Coleman, Anthony W.'

_publ_section_title
;
 Supramolecular versatility in the solid-state complexes of
 para-sulphonatocalix[4]arene with phenanthroline
;
_journal_issue 9
_journal_name_full CrystEngComm
_journal_page_first 3265
_journal_paper_doi 10.1039/c0ce00515k
_journal_volume 13
_journal_year 2011
_chemical_formula_moiety '(C28 H18 O16 s4)6-, 6(C12 H9 N2)1+, 2(H2 O) 16O'
_chemical_formula_sum 'C100 H76.54 N12 O34.01 S4'
_chemical_formula_weight 2118.74
_chemical_name_systematic
;
?
;
_space_group_IT_number 2
_symmetry_cell_setting triclinic
_symmetry_space_group_name_Hall '-P 1'
_symmetry_space_group_name_H-M 'P -1'
_atom_sites_solution_hydrogens geom
_atom_sites_solution_primary direct
_atom_sites_solution_secondary difmap
_audit_creation_method SHELXL-97
_cell_angle_alpha 67.989(2)
_cell_angle_beta 68.407(1)
_cell_angle_gamma 73.523(1)
_cell_formula_units_Z 2
_cell_length_a 15.7679(4)
_cell_length_b 19.3917(4)
_cell_length_c 20.0469(7)
_cell_measurement_reflns_used 15631
_cell_measurement_temperature 100(2)
_cell_measurement_theta_max 24.71
_cell_measurement_theta_min 2.55
_cell_volume 5208.0(3)
_computing_cell_refinement 'Denzo and Scalepak (Otwinowski & Minor, 1997)'
_computing_data_collection 'Collect data collection software (Nonius B.V., 1998)'
_computing_data_reduction 'Denzo and Scalepak (Otwinowski & Minor, 1997)'
_computing_structure_refinement 'SHELXL-97 (Sheldrick, 2008)'
_computing_structure_solution 'SHELXS-97 (Sheldrick, 1990)'
_diffrn_ambient_temperature 100(2)
_diffrn_detector_area_resol_mean 8.3
_diffrn_measured_fraction_theta_full 0.989
_diffrn_measured_fraction_theta_max 0.989
_diffrn_measurement_device_type KappaApexII
_diffrn_measurement_method '\f and \w scans'
_diffrn_radiation_monochromator graphite
_diffrn_radiation_source 'fine-focus sealed tube'
_diffrn_radiation_type MoK\a
_diffrn_radiation_wavelength 0.71073
_diffrn_reflns_av_R_equivalents 0.0000
_diffrn_reflns_av_sigmaI/netI 0.0368
_diffrn_reflns_limit_h_max 18
_diffrn_reflns_limit_h_min 0
_diffrn_reflns_limit_k_max 22
_diffrn_reflns_limit_k_min -21
_diffrn_reflns_limit_l_max 23
_diffrn_reflns_limit_l_min -21
_diffrn_reflns_number 17578
_diffrn_reflns_theta_full 24.73
_diffrn_reflns_theta_max 24.73
_diffrn_reflns_theta_min 2.82
_exptl_absorpt_coefficient_mu 0.179
_exptl_absorpt_correction_T_max 0.9599
_exptl_absorpt_correction_T_min 0.9157
_exptl_absorpt_correction_type multi-scan
_exptl_absorpt_process_details 'DENZO and SCALEPACK (Otwinowski & Minor 1997)'
_exptl_crystal_colour colourless
_exptl_crystal_density_diffrn 1.351
_exptl_crystal_density_method 'not measured'
_exptl_crystal_description block
_exptl_crystal_F_000 2193
_exptl_crystal_size_max 0.50
_exptl_crystal_size_mid 0.25
_exptl_crystal_size_min 0.23
_refine_diff_density_max 0.833
_refine_diff_density_min -0.445
_refine_diff_density_rms 0.081
_refine_ls_extinction_method none
_refine_ls_goodness_of_fit_ref 1.091
_refine_ls_hydrogen_treatment mixed
_refine_ls_matrix_type full
_refine_ls_number_parameters 2082
_refine_ls_number_reflns 17578
_refine_ls_number_restraints 3114
_refine_ls_restrained_S_all 1.019
_refine_ls_R_factor_all 0.1193
_refine_ls_R_factor_gt 0.1015
_refine_ls_shift/su_max 0.002
_refine_ls_shift/su_mean 0.000
_refine_ls_structure_factor_coef Fsqd
_refine_ls_weighting_details 'calc w=1/[\s^2^(Fo^2^)+(0.1353P)^2^+11.8103P] where P=(Fo^2^+2Fc^2^)/3'
_refine_ls_weighting_scheme calc
_refine_ls_wR_factor_gt 0.2637
_refine_ls_wR_factor_ref 0.2752
_reflns_number_gt 14533
_reflns_number_total 17578
_reflns_threshold_expression >2\s(I)
_cod_data_source_file c0ce00515k.txt
_cod_data_source_block phen_18
_cod_original_cell_volume 5208.2(2)
_cod_original_sg_symbol_H-M P-1
_cod_database_code 7205630

loop_
_symmetry_equiv_pos_as_xyz
'x, y, z'
'-x, -y, -z'

loop_
_atom_site_label
_atom_site_type_symbol
_atom_site_fract_x
_atom_site_fract_y
_atom_site_fract_z
_atom_site_U_iso_or_equiv
_atom_site_adp_type
_atom_site_occupancy
_atom_site_symmetry_multiplicity
_atom_site_calc_flag
_atom_site_refinement_flags
_atom_site_disorder_assembly
_atom_site_disorder_group
S1A S 0.44736(6) 0.11104(6) 0.08092(5) 0.0367(3) Uani 1 1 d . . .
S1B S 0.14750(6) 0.15075(6) 0.41369(6) 0.0374(3) Uani 1 1 d . . .
S1C S 0.37682(9) -0.27756(7) 0.62988(7) 0.0531(3) Uani 1 1 d . . .
O3D O 0.6934(3) -0.4176(2) 0.2454(3) 0.0779(11) Uani 1 1 d . . .
S1D S 0.6916(4) -0.3396(4) 0.2156(4) 0.0548(15) Uani 0.569(13) 1 d P A 1
O2D O 0.7256(10) -0.3170(9) 0.1355(7) 0.090(5) Uani 0.569(13) 1 d P A 1
O1D O 0.7297(7) -0.3069(7) 0.2509(7) 0.075(3) Uani 0.569(13) 1 d P A 1
S1D1 S 0.6794(7) -0.3358(5) 0.2342(8) 0.084(4) Uani 0.431(13) 1 d P A 2
O2D1 O 0.7292(11) -0.2964(11) 0.1569(14) 0.141(11) Uani 0.431(13) 1 d P A 2
O1D1 O 0.7117(13) -0.3352(12) 0.2929(16) 0.129(8) Uani 0.431(13) 1 d P A 2
O4B O 0.09202(19) -0.10711(16) 0.35558(16) 0.0408(6) Uani 1 1 d . . .
H4B H 0.1213 -0.1489 0.3751 0.061 Uiso 1 1 calc R . .
O4D O 0.2862(2) -0.23426(18) 0.28427(17) 0.0468(7) Uani 1 1 d . . .
H4D H 0.2600 -0.2357 0.3295 0.070 Uiso 1 1 calc R . .
O1A O 0.54093(18) 0.07705(17) 0.04895(16) 0.0440(7) Uani 1 1 d . . .
O4A O 0.2051(2) -0.11781(19) 0.20204(17) 0.0481(7) Uani 1 1 d . . .
H4A H 0.2234 -0.1580 0.2323 0.072 Uiso 1 1 calc R . .
O4C O 0.18487(19) -0.23261(16) 0.41067(15) 0.0409(7) Uani 1 1 d . . .
O2A O 0.4395(2) 0.13812(19) 0.14227(17) 0.0500(8) Uani 1 1 d . . .
O3B O 0.0832(2) 0.21383(16) 0.38201(17) 0.0466(7) Uani 1 1 d . . .
O3A O 0.4064(2) 0.16858(17) 0.02471(17) 0.0481(7) Uani 1 1 d . . .
C4A C 0.2848(3) 0.0576(2) 0.1575(2) 0.0347(8) Uani 1 1 d . . .
H4A1 H 0.2603 0.1072 0.1612 0.042 Uiso 1 1 calc R . .
O2B O 0.1266(2) 0.13311(18) 0.49407(17) 0.0512(8) Uani 1 1 d . . .
O1B O 0.2445(2) 0.16006(19) 0.37395(19) 0.0540(8) Uani 1 1 d . . .
C1A C 0.3587(3) -0.0882(2) 0.1461(2) 0.0382(9) Uani 1 1 d . . .
C2A C 0.4156(3) -0.0337(2) 0.1175(2) 0.0356(9) Uani 1 1 d . . .
H2A H 0.4801 -0.0464 0.0949 0.043 Uiso 1 1 calc R . .
C1C C 0.1972(3) -0.1925(2) 0.5052(2) 0.0358(9) Uani 1 1 d . A .
C3A C 0.3783(3) 0.0389(2) 0.1219(2) 0.0336(8) Uani 1 1 d . . .
C1B C 0.1220(2) 0.0173(2) 0.3120(2) 0.0337(8) Uani 1 1 d . . .
C7A C 0.1264(3) 0.0240(3) 0.2327(2) 0.0380(9) Uani 1 1 d . . .
H7A1 H 0.1004 0.0761 0.2075 0.046 Uiso 1 1 calc R . .
H7A2 H 0.0890 -0.0107 0.2351 0.046 Uiso 1 1 calc R . .
C6A C 0.2637(3) -0.0678(2) 0.1790(2) 0.0378(9) Uani 1 1 d . . .
C2B C 0.1330(2) 0.0778(2) 0.3269(2) 0.0342(8) Uani 1 1 d . . .
H2B H 0.1393 0.1247 0.2883 0.041 Uiso 1 1 calc R . .
C5A C 0.2266(3) 0.0041(2) 0.1877(2) 0.0348(9) Uani 1 1 d . . .
C5B C 0.1183(2) -0.0607(2) 0.4415(2) 0.0332(8) Uani 1 1 d . . .
C4B C 0.1290(2) 0.0014(2) 0.4544(2) 0.0332(8) Uani 1 1 d . . .
H4B1 H 0.1324 -0.0034 0.5023 0.040 Uiso 1 1 calc R . .
C6C C 0.2316(3) -0.2385(2) 0.4576(2) 0.0382(9) Uani 1 1 d . . .
C7B C 0.1092(3) -0.1351(2) 0.5038(2) 0.0385(9) Uani 1 1 d . . .
H7B1 H 0.0835 -0.1243 0.5527 0.046 Uiso 1 1 calc R . .
H7B2 H 0.0637 -0.1583 0.4997 0.046 Uiso 1 1 calc R . .
C2C C 0.2442(3) -0.2034(2) 0.5564(2) 0.0402(9) Uani 1 1 d . . .
H2C H 0.2218 -0.1734 0.5894 0.048 Uiso 1 1 calc R A .
C3B C 0.1349(2) 0.0704(2) 0.3982(2) 0.0336(8) Uani 1 1 d . . .
C4C C 0.3575(3) -0.3014(2) 0.5110(2) 0.0423(10) Uani 1 1 d . . .
H4C H 0.4120 -0.3379 0.5131 0.051 Uiso 1 1 calc R A .
C6B C 0.1120(2) -0.0516(2) 0.3701(2) 0.0353(9) Uani 1 1 d . . .
C6D C 0.3775(3) -0.2533(2) 0.2725(3) 0.0452(10) Uani 1 1 d . . .
C5C C 0.3132(3) -0.2925(2) 0.4593(2) 0.0431(10) Uani 1 1 d . A .
C3C C 0.3237(3) -0.2579(2) 0.5595(2) 0.0420(10) Uani 1 1 d . A .
C1D C 0.4148(3) -0.3066(2) 0.3302(3) 0.0473(10) Uani 1 1 d . A .
C7D C 0.3995(3) -0.1661(2) 0.1372(2) 0.0433(10) Uani 1 1 d . . .
H7D1 H 0.4504 -0.1613 0.0893 0.052 Uiso 1 1 calc R . .
H7D2 H 0.3513 -0.1864 0.1331 0.052 Uiso 1 1 calc R . .
C5D C 0.4368(3) -0.2225(2) 0.2005(3) 0.0454(10) Uani 1 1 d . A .
C7C C 0.3506(3) -0.3418(2) 0.4074(3) 0.0503(11) Uani 1 1 d . . .
H7C1 H 0.2977 -0.3531 0.4002 0.060 Uiso 1 1 calc R A .
H7C2 H 0.3845 -0.3903 0.4323 0.060 Uiso 1 1 calc R . .
C2D C 0.5090(3) -0.3293(3) 0.3141(3) 0.0519(11) Uani 1 1 d . . .
H2D H 0.5346 -0.3645 0.3526 0.062 Uiso 1 1 calc R A .
C4D C 0.5318(3) -0.2481(3) 0.1864(3) 0.0520(11) Uani 1 1 d . . .
H4D1 H 0.5725 -0.2286 0.1378 0.062 Uiso 1 1 calc R A .
C3D C 0.5674(3) -0.3013(3) 0.2422(3) 0.0547(12) Uani 1 1 d . A .
O1C O 0.3426(10) -0.2176(6) 0.6620(8) 0.079(4) Uani 0.569(13) 1 d P A 1
O2C O 0.4712(5) -0.2937(7) 0.5993(5) 0.087(4) Uani 0.569(13) 1 d P A 1
O3C O 0.3418(6) -0.3478(4) 0.6872(4) 0.065(2) Uani 0.569(13) 1 d P A 1
O2CA O 0.4183(10) -0.3555(5) 0.6477(7) 0.079(5) Uani 0.431(13) 1 d P A 2
O1CA O 0.3139(9) -0.2500(11) 0.6879(8) 0.079(5) Uani 0.431(13) 1 d P A 2
O3CA O 0.4559(7) -0.2314(8) 0.5902(6) 0.074(4) Uani 0.431(13) 1 d P A 2
N1X N 0.6058(2) 0.9041(2) 0.44952(19) 0.0458(9) Uani 1 1 d D . .
N2X N 0.4848(3) 0.8837(2) 0.3920(2) 0.0486(9) Uani 1 1 d D . .
H2X H 0.5176 0.8452 0.4174 0.058 Uiso 1 1 calc R . .
C1X C 0.5572(2) 0.9658(2) 0.4106(2) 0.0382(9) Uani 1 1 d D . .
C2X C 0.5663(3) 1.0395(2) 0.3997(2) 0.0373(9) Uani 1 1 d D . .
C3X C 0.6273(3) 1.0477(3) 0.4320(2) 0.0444(10) Uani 1 1 d D . .
H3X H 0.6352 1.0966 0.4264 0.053 Uiso 1 1 calc R . .
C4X C 0.6753(3) 0.9847(3) 0.4715(2) 0.0461(11) Uani 1 1 d D . .
H4X H 0.7163 0.9896 0.4938 0.055 Uiso 1 1 calc R . .
C5X C 0.6634(3) 0.9134(3) 0.4787(2) 0.0478(11) Uani 1 1 d D . .
H5X H 0.6976 0.8700 0.5054 0.057 Uiso 1 1 calc R . .
C6X C 0.4942(2) 0.9547(2) 0.3804(2) 0.0368(9) Uani 1 1 d D . .
C7X C 0.4425(3) 1.0178(3) 0.3402(2) 0.0407(10) Uani 1 1 d D . .
C8X C 0.4549(3) 1.0912(3) 0.3290(2) 0.0453(10) Uani 1 1 d D . .
H8X H 0.4210 1.1336 0.3009 0.054 Uiso 1 1 calc R . .
C9X C 0.5141(3) 1.1024(3) 0.3574(2) 0.0447(10) Uani 1 1 d D . .
H9X H 0.5209 1.1523 0.3493 0.054 Uiso 1 1 calc R . .
C10X C 0.4266(3) 0.8718(3) 0.3653(3) 0.0569(13) Uani 1 1 d D . .
H10X H 0.4216 0.8213 0.3735 0.068 Uiso 1 1 calc R . .
C11X C 0.3726(3) 0.9308(3) 0.3257(3) 0.0546(13) Uani 1 1 d D . .
H11X H 0.3308 0.9207 0.3077 0.066 Uiso 1 1 calc R . .
C12X C 0.3801(3) 1.0040(3) 0.3128(2) 0.0468(11) Uani 1 1 d D . .
H12X H 0.3436 1.0449 0.2858 0.056 Uiso 1 1 calc R . .
O1W O 0.7095(5) 0.7732(3) 0.7885(3) 0.1063(17) Uani 1 1 d D . .
H1W1 H 0.657(4) 0.788(6) 0.816(5) 0.159 Uiso 1 1 d D . .
H1W2 H 0.719(8) 0.800(5) 0.743(2) 0.159 Uiso 1 1 d D . .
O2W O 0.1601(4) 0.6613(3) 0.7683(3) 0.0993(15) Uani 1 1 d D . .
H2W1 H 0.208(4) 0.660(6) 0.732(4) 0.149 Uiso 1 1 d D . .
H2W2 H 0.150(8) 0.618(2) 0.784(6) 0.149 Uiso 1 1 d D . .
O3W O -0.1648(4) 0.4898(4) 0.1710(4) 0.133(2) Uani 1 1 d . . .
O9W O 0.3758(6) 0.2429(5) 0.5037(5) 0.082(3) Uiso 0.507(10) 1 d P B 1
O10A O 0.2405(5) 0.2601(4) 0.5608(4) 0.070(3) Uiso 0.493(10) 1 d P B 2
O18W O 0.0251(4) 1.2040(3) -0.1584(3) 0.0748(15) Uiso 0.815(7) 1 d P C 1
N1Z N 0.0408(4) 1.0316(3) -0.1081(4) 0.0424(13) Uani 0.815(7) 1 d PU C 1
N2Z N 0.1443(4) 1.1086(3) -0.0855(3) 0.0437(13) Uani 0.815(7) 1 d PU C 1
H2Z H 0.1032 1.1319 -0.1103 0.052 Uiso 0.815(7) 1 calc PR C 1
C1Z C 0.1037(5) 0.9914(4) -0.0693(4) 0.0400(14) Uani 0.815(7) 1 d PU C 1
C2Z C 0.1174(4) 0.9137(4) -0.0397(4) 0.0482(16) Uani 0.815(7) 1 d PU C 1
C3Z C 0.0635(5) 0.8735(4) -0.0513(4) 0.0564(17) Uani 0.815(7) 1 d PU C 1
H3Z H 0.0713 0.8200 -0.0329 0.068 Uiso 0.815(7) 1 calc PR C 1
C4Z C 0.0006(5) 0.9145(5) -0.0895(4) 0.0523(17) Uani 0.815(7) 1 d PU C 1
H4Z H -0.0365 0.8895 -0.0979 0.063 Uiso 0.815(7) 1 calc PR C 1
C5Z C -0.0096(6) 0.9935(5) -0.1164(5) 0.0474(16) Uani 0.815(7) 1 d PU C 1
H5Z H -0.0550 1.0207 -0.1418 0.057 Uiso 0.815(7) 1 calc PR C 1
C6Z C 0.1572(5) 1.0323(4) -0.0583(5) 0.0401(13) Uani 0.815(7) 1 d PU C 1
C7Z C 0.2239(6) 0.9945(4) -0.0194(6) 0.0422(15) Uani 0.815(7) 1 d PU C 1
C8Z C 0.2375(4) 0.9160(4) 0.0084(3) 0.0531(15) Uani 0.815(7) 1 d PU C 1
H8Z H 0.2834 0.8901 0.0336 0.064 Uiso 0.815(7) 1 calc PR C 1
C9Z C 0.1852(4) 0.8755(4) -0.0003(4) 0.0635(17) Uani 0.815(7) 1 d PU C 1
H9Z H 0.1941 0.8220 0.0200 0.076 Uiso 0.815(7) 1 calc PR C 1
C10Z C 0.1911(5) 1.1493(4) -0.0761(4) 0.0523(16) Uani 0.815(7) 1 d PU C 1
H10Z H 0.1799 1.2027 -0.0965 0.063 Uiso 0.815(7) 1 calc PR C 1
C11Z C 0.2570(6) 1.1150(5) -0.0366(6) 0.0476(17) Uani 0.815(7) 1 d PU C 1
H11Z H 0.2902 1.1446 -0.0299 0.057 Uiso 0.815(7) 1 calc PR C 1
C12Z C 0.2723(5) 1.0389(5) -0.0083(4) 0.0464(17) Uani 0.815(7) 1 d PU C 1
H12Z H 0.3160 1.0148 0.0192 0.056 Uiso 0.815(7) 1 calc PR C 1
N1ZA N 0.1258(17) 0.9497(13) -0.0635(16) 0.049(5) Uani 0.185(7) 1 d PDU C 2
N2ZA N 0.221(2) 1.0241(13) -0.029(2) 0.048(6) Uani 0.185(7) 1 d PDU C 2
H2ZA H 0.2269 0.9747 -0.0093 0.058 Uiso 0.185(7) 1 calc PR C 2
C1ZA C 0.103(2) 1.0243(12) -0.078(2) 0.047(5) Uani 0.185(7) 1 d PDU C 2
C2ZA C 0.035(2) 1.0658(13) -0.114(2) 0.057(6) Uani 0.185(7) 1 d PDU C 2
C3ZA C -0.012(3) 1.0251(15) -0.129(3) 0.058(6) Uani 0.185(7) 1 d PDU C 2
H3ZA H -0.0581 1.0514 -0.1538 0.070 Uiso 0.185(7) 1 calc PR C 2
C4ZA C 0.007(3) 0.9483(16) -0.109(2) 0.059(6) Uani 0.185(7) 1 d PDU C 2
H4ZA H -0.0270 0.9209 -0.1174 0.071 Uiso 0.185(7) 1 calc PR C 2
C5ZA C 0.0785(19) 0.9098(14) -0.0744(17) 0.055(5) Uani 0.185(7) 1 d PDU C 2
H5ZA H 0.0925 0.8562 -0.0593 0.066 Uiso 0.185(7) 1 calc PR C 2
C6ZA C 0.155(2) 1.0642(12) -0.063(2) 0.042(5) Uani 0.185(7) 1 d PDU C 2
C7ZA C 0.137(2) 1.1437(13) -0.086(2) 0.059(6) Uani 0.185(7) 1 d PDU C 2
C8ZA C 0.070(2) 1.1838(13) -0.1235(18) 0.075(7) Uani 0.185(7) 1 d PDU C 2
H8ZA H 0.0574 1.2374 -0.1379 0.090 Uiso 0.185(7) 1 calc PR C 2
C9ZA C 0.0221(19) 1.1453(12) -0.1392(17) 0.077(6) Uani 0.185(7) 1 d PDU C 2
H9ZA H -0.0203 1.1726 -0.1675 0.092 Uiso 0.185(7) 1 calc PR C 2
C101 C 0.276(2) 1.0633(18) -0.026(2) 0.051(6) Uani 0.185(7) 1 d PDU C 2
H101 H 0.3351 1.0377 -0.0195 0.061 Uiso 0.185(7) 1 calc PR C 2
C111 C 0.252(3) 1.1397(18) -0.032(3) 0.056(7) Uani 0.185(7) 1 d PDU C 2
H111 H 0.2800 1.1626 -0.0133 0.068 Uiso 0.185(7) 1 calc PR C 2
C121 C 0.186(2) 1.1803(15) -0.067(2) 0.061(6) Uani 0.185(7) 1 d PDU C 2
H121 H 0.1732 1.2337 -0.0794 0.073 Uiso 0.185(7) 1 calc PR C 2
O18A O 0.293(2) 0.8684(19) -0.0101(18) 0.114(10) Uiso 0.185(7) 1 d P C 2
O19W O 0.0343(3) 0.8354(3) 0.2505(3) 0.0544(14) Uiso 0.663(5) 1 d P D 1
O20W O -0.0869(5) 0.6626(4) 0.2315(4) 0.0494(18) Uiso 0.40 1 d P E 1
O20X O -0.1293(13) 0.6917(10) 0.2911(10) 0.086(5) Uiso 0.25 1 d P E 1
O10B O 0.2488(14) 0.3727(11) 0.6102(11) 0.088(5) Uiso 0.25 1 d P F 1
O10C O 0.2534(16) 0.4055(13) 0.5442(14) 0.113(7) Uiso 0.25 1 d P F 1
N1Q N -0.1100(6) 0.5093(4) 0.3590(5) 0.0499(18) Uani 0.663(5) 1 d PDU D 1
N2Q N -0.0032(10) 0.5999(5) 0.3535(10) 0.062(3) Uani 0.663(5) 1 d PDU D 1
H2Q H -0.0472 0.6173 0.3313 0.074 Uiso 0.663(5) 1 calc PR D 1
C1Q C -0.0376(6) 0.4775(4) 0.3872(6) 0.0370(18) Uani 0.663(5) 1 d PDU D 1
C2Q C -0.0139(11) 0.3990(6) 0.4188(11) 0.046(2) Uani 0.663(5) 1 d PDU D 1
C3Q C -0.0684(15) 0.3529(7) 0.4189(18) 0.062(3) Uani 0.663(5) 1 d PDU D 1
H3Q H -0.0544 0.2996 0.4386 0.074 Uiso 0.663(5) 1 calc PR D 1
C4Q C -0.1412(10) 0.3852(6) 0.3906(8) 0.061(3) Uani 0.663(5) 1 d PDU D 1
H4Q H -0.1794 0.3544 0.3917 0.073 Uiso 0.663(5) 1 calc PR D 1
C5Q C -0.1605(8) 0.4637(7) 0.3596(7) 0.058(2) Uani 0.663(5) 1 d PDU D 1
H5Q H -0.2105 0.4852 0.3385 0.070 Uiso 0.663(5) 1 calc PR D 1
C6Q C 0.0168(4) 0.5264(3) 0.3866(3) 0.0406(14) Uani 0.663(5) 1 d PDU D 1
C7Q C 0.0897(5) 0.4945(4) 0.4195(5) 0.0453(17) Uani 0.663(5) 1 d PDU D 1
C8Q C 0.111(2) 0.4153(6) 0.451(2) 0.059(4) Uani 0.663(5) 1 d PDU D 1
H8Q H 0.1608 0.3945 0.4728 0.071 Uiso 0.663(5) 1 calc PR D 1
C9Q C 0.0605(5) 0.3690(4) 0.4513(5) 0.062(2) Uani 0.663(5) 1 d PDU D 1
H9Q H 0.0749 0.3160 0.4733 0.074 Uiso 0.663(5) 1 calc PR D 1
C10Q C 0.0429(6) 0.6474(4) 0.3537(5) 0.067(2) Uani 0.663(5) 1 d PDU D 1
H10Q H 0.0265 0.7001 0.3315 0.081 Uiso 0.663(5) 1 calc PR D 1
C11Q C 0.1150(7) 0.6211(5) 0.3862(6) 0.066(2) Uani 0.663(5) 1 d PDU D 1
H11Q H 0.1479 0.6558 0.3852 0.079 Uiso 0.663(5) 1 calc PR D 1
C12Q C 0.1385(8) 0.5461(5) 0.4191(7) 0.055(2) Uani 0.663(5) 1 d PDU D 1
H12Q H 0.1872 0.5282 0.4418 0.066 Uiso 0.663(5) 1 calc PR D 1
N1QA N -0.024(2) 0.3849(9) 0.429(2) 0.051(5) Uani 0.337(5) 1 d PDU D 2
H1QA H 0.0132 0.3521 0.4546 0.061 Uiso 0.337(5) 1 calc PR D 2
N2QA N 0.110(3) 0.4271(10) 0.454(3) 0.048(4) Uani 0.337(5) 1 d PDU D 2
C1QA C -0.0145(14) 0.4582(8) 0.4023(14) 0.043(3) Uani 0.337(5) 1 d PDU D 2
C2QA C -0.0718(13) 0.5119(8) 0.3616(13) 0.051(4) Uani 0.337(5) 1 d PDU D 2
C3QA C -0.1388(16) 0.4864(12) 0.3505(16) 0.065(5) Uani 0.337(5) 1 d PDU D 2
H3QA H -0.1807 0.5220 0.3249 0.078 Uiso 0.337(5) 1 calc PR D 2
C4QA C -0.145(2) 0.4119(13) 0.3753(18) 0.065(5) Uani 0.337(5) 1 d PDU D 2
H4QA H -0.1885 0.3952 0.3646 0.078 Uiso 0.337(5) 1 calc PR D 2
C5QA C -0.087(3) 0.3601(13) 0.417(3) 0.056(6) Uani 0.337(5) 1 d PDU D 2
H5QA H -0.0916 0.3081 0.4372 0.068 Uiso 0.337(5) 1 calc PR D 2
C6QA C 0.0564(9) 0.4820(6) 0.4145(8) 0.042(3) Uani 0.337(5) 1 d PDU D 2
C7QA C 0.0631(8) 0.5591(6) 0.3868(7) 0.048(3) Uani 0.337(5) 1 d PDU D 2
C8QA C 0.0015(19) 0.6112(10) 0.3485(19) 0.052(4) Uani 0.337(5) 1 d PDU D 2
H8QA H 0.0027 0.6635 0.3340 0.063 Uiso 0.337(5) 1 calc PR D 2
C9QA C -0.0607(11) 0.5881(7) 0.3316(10) 0.070(4) Uani 0.337(5) 1 d PDU D 2
H9QA H -0.0959 0.6233 0.2997 0.084 Uiso 0.337(5) 1 calc PR D 2
C100 C 0.1737(9) 0.4485(7) 0.4676(7) 0.050(3) Uani 0.337(5) 1 d PDU D 2
H100 H 0.2127 0.4110 0.4949 0.060 Uiso 0.337(5) 1 calc PR D 2
C110 C 0.1860(10) 0.5229(7) 0.4433(8) 0.055(3) Uani 0.337(5) 1 d PDU D 2
H110 H 0.2319 0.5354 0.4548 0.066 Uiso 0.337(5) 1 calc PR D 2
C120 C 0.1320(15) 0.5784(10) 0.4028(14) 0.057(4) Uani 0.337(5) 1 d PDU D 2
H120 H 0.1409 0.6294 0.3855 0.068 Uiso 0.337(5) 1 calc PR D 2
O19A O 0.0240(13) 0.2642(11) 0.5420(11) 0.127(6) Uiso 0.337(5) 1 d P D 2
O20A O 0.0539(16) 0.7896(13) 0.2971(13) 0.149(7) Uiso 0.337(5) 1 d P D 2
O20B O 0.3180(10) 0.3484(8) 0.5849(8) 0.087(4) Uiso 0.337(5) 1 d P D 2
O16W O 0.0909(6) 0.4147(6) 0.2117(6) 0.063(3) Uiso 0.535(5) 1 d P G 1
O17W O -0.0225(6) 0.5470(5) 0.1617(5) 0.088(3) Uiso 0.535(5) 1 d P G 1
N1T N 0.1712(6) 0.5571(5) 0.1981(5) 0.059(2) Uani 0.535(5) 1 d PU G 1
H1T H 0.1430 0.5231 0.1995 0.070 Uiso 0.535(5) 1 calc PR G 1
N2T N 0.2186(6) 0.4093(4) 0.2764(5) 0.0397(16) Uani 0.535(5) 1 d PU G 1
C1T C 0.2407(8) 0.5391(6) 0.2296(8) 0.048(2) Uani 0.535(5) 1 d PU G 1
C2T C 0.2877(9) 0.5902(8) 0.2290(8) 0.058(3) Uani 0.535(5) 1 d PU G 1
C3T C 0.2622(8) 0.6663(6) 0.1923(7) 0.074(3) Uani 0.535(5) 1 d PU G 1
H3T H 0.2924 0.7035 0.1900 0.089 Uiso 0.535(5) 1 calc PR G 1
C4T C 0.1931(9) 0.6862(6) 0.1600(7) 0.079(3) Uani 0.535(5) 1 d PU G 1
H4T H 0.1747 0.7375 0.1343 0.095 Uiso 0.535(5) 1 calc PR G 1
C5T C 0.1496(9) 0.6304(8) 0.1651(10) 0.074(3) Uani 0.535(5) 1 d PU G 1
H5T H 0.1005 0.6461 0.1432 0.088 Uiso 0.535(5) 1 calc PR G 1
C6T C 0.2661(7) 0.4654(6) 0.2694(6) 0.0391(18) Uani 0.535(5) 1 d PU G 1
C7T C 0.3358(8) 0.4364(7) 0.3056(7) 0.044(2) Uani 0.535(5) 1 d PU G 1
C8T C 0.3870(11) 0.4948(9) 0.3007(10) 0.061(3) Uani 0.535(5) 1 d PU G 1
H8T H 0.4357 0.4816 0.3227 0.073 Uiso 0.535(5) 1 calc PR G 1
C9T C 0.3572(10) 0.5700(8) 0.2612(11) 0.055(3) Uani 0.535(5) 1 d PU G 1
H9T H 0.3871 0.6084 0.2568 0.066 Uiso 0.535(5) 1 calc PR G 1
C10T C 0.2372(6) 0.3392(4) 0.3154(4) 0.0432(18) Uani 0.535(5) 1 d PU G 1
H10T H 0.2000 0.3058 0.3199 0.052 Uiso 0.535(5) 1 calc PR G 1
C11T C 0.3073(6) 0.3076(6) 0.3518(5) 0.053(2) Uani 0.535(5) 1 d PU G 1
H11T H 0.3204 0.2557 0.3785 0.064 Uiso 0.535(5) 1 calc PR G 1
C12T C 0.3540(6) 0.3615(5) 0.3437(5) 0.054(2) Uani 0.535(5) 1 d PU G 1
H12T H 0.4027 0.3455 0.3661 0.064 Uiso 0.535(5) 1 calc PR G 1
N1TA N 0.1864(8) 0.4038(6) 0.2588(8) 0.078(3) Uani 0.465(5) 1 d PDU G 2
N2TA N 0.3126(13) 0.4539(9) 0.2828(11) 0.105(5) Uani 0.465(5) 1 d PDU G 2
C1TA C 0.1872(8) 0.4779(6) 0.2357(6) 0.082(3) Uani 0.465(5) 1 d PDU G 2
C2TA C 0.1239(10) 0.5301(7) 0.2002(7) 0.093(3) Uani 0.465(5) 1 d PDU G 2
C3TA C 0.0608(10) 0.5004(7) 0.1905(7) 0.091(3) Uani 0.465(5) 1 d PDU G 2
H3TA H 0.0178 0.5337 0.1648 0.109 Uiso 0.465(5) 1 calc PR G 2
C4TA C 0.0580(11) 0.4257(8) 0.2162(10) 0.092(5) Uani 0.465(5) 1 d PDU G 2
H4TA H 0.0124 0.4073 0.2100 0.110 Uiso 0.465(5) 1 calc PR G 2
C5TA C 0.1237(8) 0.3753(6) 0.2523(7) 0.074(3) Uani 0.465(5) 1 d PDU G 2
H5TA H 0.1229 0.3226 0.2715 0.088 Uiso 0.465(5) 1 calc PR G 2
C6TA C 0.2558(12) 0.5061(9) 0.2450(11) 0.092(4) Uani 0.465(5) 1 d PDU G 2
C7TA C 0.2542(13) 0.5856(9) 0.2188(11) 0.099(4) Uani 0.465(5) 1 d PDU G 2
C8TA C 0.1848(15) 0.6352(10) 0.1893(13) 0.134(5) Uani 0.465(5) 1 d PDU G 2
H8TA H 0.1802 0.6879 0.1791 0.161 Uiso 0.465(5) 1 calc PR G 2
C9TA C 0.1226(16) 0.6098(8) 0.1745(15) 0.123(5) Uani 0.465(5) 1 d PDU G 2
H9TA H 0.0805 0.6439 0.1482 0.148 Uiso 0.465(5) 1 calc PR G 2
C102 C 0.3771(16) 0.4784(11) 0.2915(14) 0.108(5) Uani 0.465(5) 1 d PDU G 2
H102 H 0.4206 0.4429 0.3155 0.130 Uiso 0.465(5) 1 calc PR G 2
C112 C 0.3828(17) 0.5548(12) 0.2664(18) 0.110(6) Uani 0.465(5) 1 d PDU G 2
H112 H 0.4313 0.5702 0.2719 0.133 Uiso 0.465(5) 1 calc PR G 2
C122 C 0.3201(15) 0.6076(10) 0.2342(14) 0.115(5) Uani 0.465(5) 1 d PDU G 2
H122 H 0.3211 0.6597 0.2221 0.138 Uiso 0.465(5) 1 calc PR G 2
O16A O 0.3012(14) 0.2937(12) 0.3080(12) 0.093(5) Uiso 0.25 1 d P H 2
O17A O 0.3559(18) 0.3126(15) 0.4103(15) 0.130(8) Uiso 0.25 1 d P I 2
O9WA O 0.4292(9) 0.2531(7) 0.5559(7) 0.126(4) Uiso 0.50 1 d P J 2
O12W O 0.2896(9) 0.5066(8) 0.0365(7) 0.066(3) Uiso 0.30 1 d P K 1
O13W O 0.2420(13) 0.3624(11) 0.1145(11) 0.089(5) Uiso 0.25 1 d P L 1
O14W O 0.194(2) 0.6787(17) -0.1053(17) 0.147(9) Uiso 0.25 1 d P M 1
O14A O 0.2233(18) 0.7019(15) -0.0556(14) 0.122(7) Uiso 0.25 1 d P M 1
O15W O -0.1144(13) 0.5253(10) 0.0168(10) 0.087(5) Uiso 0.25 1 d P N 1
O21A O 0.1190(17) 0.5698(14) 0.0186(14) 0.122(7) Uiso 0.25 1 d P O 1
N1R N 0.4091(12) 0.5815(7) 0.0458(12) 0.074(3) Uani 0.633(5) 1 d PU P 1
N2R N 0.4264(5) 0.4313(4) 0.1091(4) 0.0577(17) Uani 0.633(5) 1 d PU P 1
H2R H 0.3859 0.4561 0.0839 0.069 Uiso 0.633(5) 1 calc PR P 1
C1R C 0.478(2) 0.5445(8) 0.082(2) 0.052(3) Uani 0.633(5) 1 d PU P 1
C2R C 0.5350(18) 0.5810(9) 0.0860(18) 0.068(4) Uani 0.633(5) 1 d PU P 1
C3R C 0.5286(14) 0.6587(8) 0.0548(14) 0.083(4) Uani 0.633(5) 1 d PU P 1
H3R H 0.5674 0.6856 0.0589 0.100 Uiso 0.633(5) 1 calc PR P 1
C4R C 0.4600(16) 0.6957(8) 0.0160(16) 0.090(4) Uani 0.633(5) 1 d PU P 1
H4R H 0.4583 0.7477 -0.0116 0.108 Uiso 0.633(5) 1 calc PR P 1
C5R C 0.3949(18) 0.6580(9) 0.0172(16) 0.089(5) Uani 0.633(5) 1 d PU P 1
H5R H 0.3434 0.6848 -0.0011 0.107 Uiso 0.633(5) 1 calc PR P 1
C6R C 0.480(2) 0.4611(9) 0.1184(17) 0.062(3) Uani 0.633(5) 1 d PU P 1
C7R C 0.5470(12) 0.4248(7) 0.1562(9) 0.067(3) Uani 0.633(5) 1 d PU P 1
C8R C 0.6040(13) 0.4666(10) 0.1616(10) 0.081(3) Uani 0.633(5) 1 d PU P 1
H8R H 0.6446 0.4411 0.1918 0.097 Uiso 0.633(5) 1 calc PR P 1
C9R C 0.6028(14) 0.5402(9) 0.1258(14) 0.073(3) Uani 0.633(5) 1 d PU P 1
H9R H 0.6459 0.5654 0.1266 0.087 Uiso 0.633(5) 1 calc PR P 1
C10R C 0.4398(13) 0.3511(7) 0.1451(7) 0.096(3) Uani 0.633(5) 1 d PU P 1
H10R H 0.4000 0.3240 0.1426 0.115 Uiso 0.633(5) 1 calc PR P 1
C11R C 0.4991(13) 0.3127(7) 0.1800(6) 0.115(4) Uani 0.633(5) 1 d PU P 1
H11R H 0.5012 0.2598 0.2029 0.138 Uiso 0.633(5) 1 calc PR P 1
C12R C 0.5592(10) 0.3473(6) 0.1844(5) 0.098(3) Uani 0.633(5) 1 d PU P 1
H12R H 0.6079 0.3193 0.2059 0.118 Uiso 0.633(5) 1 calc PR P 1
N1RA N 0.3462(9) 0.5382(9) 0.0477(7) 0.088(4) Uani 0.367(5) 1 d PDU P 2
H1RA H 0.3510 0.4911 0.0769 0.106 Uiso 0.367(5) 1 calc PR P 2
N2RA N 0.486(3) 0.4747(13) 0.115(2) 0.078(6) Uani 0.367(5) 1 d PDU P 2
C1RA C 0.401(2) 0.5805(12) 0.045(2) 0.073(5) Uani 0.367(5) 1 d PDU P 2
C2RA C 0.390(3) 0.6581(13) 0.007(3) 0.086(5) Uani 0.367(5) 1 d PDU P 2
C3RA C 0.3141(13) 0.6866(10) -0.0205(10) 0.099(4) Uani 0.367(5) 1 d PDU P 2
H3RA H 0.3001 0.7396 -0.0427 0.118 Uiso 0.367(5) 1 calc PR P 2
C4RA C 0.2587(13) 0.6418(10) -0.0172(10) 0.102(5) Uani 0.367(5) 1 d PDU P 2
H4RA H 0.2040 0.6637 -0.0323 0.123 Uiso 0.367(5) 1 calc PR P 2
C5RA C 0.2842(9) 0.5612(9) 0.0092(6) 0.062(3) Uani 0.367(5) 1 d PDU P 2
H5RA H 0.2593 0.5274 0.0003 0.074 Uiso 0.367(5) 1 calc PR P 2
C6RA C 0.470(4) 0.5498(14) 0.084(4) 0.067(6) Uani 0.367(5) 1 d PDU P 2
C7RA C 0.522(3) 0.5989(13) 0.083(3) 0.068(5) Uani 0.367(5) 1 d PDU P 2
C8RA C 0.505(3) 0.6764(13) 0.048(2) 0.080(6) Uani 0.367(5) 1 d PDU P 2
H8RA H 0.5430 0.7080 0.0462 0.096 Uiso 0.367(5) 1 calc PR P 2
C9RA C 0.435(2) 0.7068(14) 0.016(2) 0.084(6) Uani 0.367(5) 1 d PDU P 2
H9RA H 0.4158 0.7599 0.0001 0.101 Uiso 0.367(5) 1 calc PR P 2
C104 C 0.556(3) 0.4454(15) 0.145(2) 0.107(8) Uani 0.367(5) 1 d PDU P 2
H104 H 0.5688 0.3923 0.1673 0.128 Uiso 0.367(5) 1 calc PR P 2
C114 C 0.611(3) 0.4898(16) 0.146(2) 0.104(8) Uani 0.367(5) 1 d PDU P 2
H114 H 0.6619 0.4664 0.1654 0.124 Uiso 0.367(5) 1 calc PR P 2
C124 C 0.593(3) 0.5660(15) 0.119(3) 0.092(7) Uani 0.367(5) 1 d PDU P 2
H124 H 0.6264 0.5965 0.1236 0.111 Uiso 0.367(5) 1 calc PR P 2
O12A O 0.3892(15) 0.3693(12) 0.1320(12) 0.126(7) Uiso 0.367(5) 1 d P P 2
O13A O -0.2244(10) 0.5991(9) -0.0670(9) 0.105(4) Uiso 0.367(5) 1 d P P 2
O14B O 0.6318(14) 0.2641(12) 0.1898(12) 0.150(7) Uiso 0.367(5) 1 d P P 2
O15A O 0.0845(6) 0.7156(5) -0.1062(5) 0.056(3) Uiso 0.367(5) 1 d P P 2
O21W O 0.0200(12) 0.6002(10) 0.0155(10) 0.083(5) Uiso 0.25 1 d P Q 2
O11W O 0.1089(4) 0.1741(3) 0.6141(3) 0.0619(15) Uiso 0.693(7) 1 d P R 1
N1Y N 0.1559(7) 0.0271(4) 0.6893(7) 0.038(2) Uani 0.693(7) 1 d PU R 1
H1Y H 0.1524 0.0764 0.6707 0.046 Uiso 0.693(7) 1 calc PR R 1
N2Y N 0.2517(11) 0.1027(5) 0.7201(10) 0.0464(19) Uani 0.693(7) 1 d PU R 1
C1Y C 0.2134(14) -0.0142(6) 0.7332(14) 0.036(2) Uani 0.693(7) 1 d PU R 1
C2Y C 0.2234(14) -0.0919(6) 0.7613(12) 0.043(2) Uani 0.693(7) 1 d PU R 1
C3Y C 0.1684(12) -0.1271(6) 0.7446(10) 0.050(2) Uani 0.693(7) 1 d PU R 1
H3Y H 0.1720 -0.1803 0.7630 0.060 Uiso 0.693(7) 1 calc PR R 1
C4Y C 0.1109(10) -0.0836(6) 0.7020(8) 0.047(2) Uani 0.693(7) 1 d PU R 1
H4Y H 0.0741 -0.1069 0.6912 0.057 Uiso 0.693(7) 1 calc PR R 1
C5Y C 0.1055(12) -0.0071(6) 0.6747(11) 0.043(2) Uani 0.693(7) 1 d PU R 1
H5Y H 0.0653 0.0222 0.6449 0.051 Uiso 0.693(7) 1 calc PR R 1
C6Y C 0.2671(13) 0.0264(6) 0.7469(12) 0.036(2) Uani 0.693(7) 1 d PU R 1
C7Y C 0.3307(13) -0.0154(9) 0.7879(12) 0.043(3) Uani 0.693(7) 1 d PU R 1
C8Y C 0.3356(4) -0.0957(4) 0.8165(4) 0.0487(16) Uani 0.693(7) 1 d PU R 1
H8Y H 0.3758 -0.1249 0.8464 0.058 Uiso 0.693(7) 1 calc PR R 1
C9Y C 0.2844(4) -0.1313(4) 0.8021(4) 0.0504(16) Uani 0.693(7) 1 d PU R 1
H9Y H 0.2911 -0.1848 0.8209 0.060 Uiso 0.693(7) 1 calc PR R 1
C10Y C 0.2963(9) 0.1388(7) 0.7364(9) 0.053(2) Uani 0.693(7) 1 d PU R 1
H10Y H 0.2849 0.1924 0.7185 0.063 Uiso 0.693(7) 1 calc PR R 1
C11Y C 0.3583(15) 0.1053(9) 0.7775(14) 0.057(3) Uani 0.693(7) 1 d PU R 1
H11Y H 0.3888 0.1356 0.7861 0.068 Uiso 0.693(7) 1 calc PR R 1
C12Y C 0.376(2) 0.0291(10) 0.806(2) 0.054(3) Uani 0.693(7) 1 d PU R 1
H12Y H 0.4167 0.0053 0.8363 0.064 Uiso 0.693(7) 1 calc PR R 1
N1YA N 0.223(3) -0.0734(12) 0.751(2) 0.054(5) Uani 0.307(7) 1 d PDU R 2
N2YA N 0.317(3) -0.0089(17) 0.795(2) 0.052(6) Uani 0.307(7) 1 d PDU R 2
H2YA H 0.3141 -0.0573 0.8152 0.062 Uiso 0.307(7) 1 calc PR R 2
C1YA C 0.212(3) 0.0020(11) 0.730(3) 0.043(4) Uani 0.307(7) 1 d PDU R 2
C2YA C 0.149(2) 0.0490(10) 0.691(2) 0.051(4) Uani 0.307(7) 1 d PDU R 2
C3YA C 0.104(3) 0.0153(14) 0.666(2) 0.058(5) Uani 0.307(7) 1 d PDU R 2
H3YA H 0.0651 0.0455 0.6352 0.069 Uiso 0.307(7) 1 calc PR R 2
C4YA C 0.116(3) -0.0614(15) 0.687(2) 0.068(6) Uani 0.307(7) 1 d PDU R 2
H4YA H 0.0841 -0.0849 0.6716 0.082 Uiso 0.307(7) 1 calc PR R 2
C5YA C 0.174(3) -0.1062(14) 0.732(2) 0.062(5) Uani 0.307(7) 1 d PDU R 2
H5YA H 0.1794 -0.1596 0.7492 0.075 Uiso 0.307(7) 1 calc PR R 2
C6YA C 0.261(3) 0.0370(13) 0.753(3) 0.050(6) Uani 0.307(7) 1 d PDU R 2
C7YA C 0.256(3) 0.1161(13) 0.727(3) 0.063(5) Uani 0.307(7) 1 d PDU R 2
C8YA C 0.1985(13) 0.1612(10) 0.6816(11) 0.086(5) Uani 0.307(7) 1 d PDU R 2
H8YA H 0.1964 0.2143 0.6620 0.103 Uiso 0.307(7) 1 calc PR R 2
C9YA C 0.1454(12) 0.1280(9) 0.6666(10) 0.078(4) Uani 0.307(7) 1 d PDU R 2
H9YA H 0.1040 0.1593 0.6385 0.093 Uiso 0.307(7) 1 calc PR R 2
C105 C 0.377(5) 0.020(2) 0.805(5) 0.055(6) Uani 0.307(7) 1 d PDU R 2
H105 H 0.4222 -0.0134 0.8283 0.066 Uiso 0.307(7) 1 calc PR R 2
C115 C 0.376(3) 0.097(2) 0.781(3) 0.067(6) Uani 0.307(7) 1 d PDU R 2
H115 H 0.4144 0.1167 0.7944 0.080 Uiso 0.307(7) 1 calc PR R 2
C125 C 0.319(3) 0.1453(17) 0.739(3) 0.077(6) Uani 0.307(7) 1 d PDU R 2
H125 H 0.3220 0.1976 0.7193 0.092 Uiso 0.307(7) 1 calc PR R 2
O11A O 0.3882(10) -0.1526(8) 0.8512(8) 0.081(4) Uiso 0.307(7) 1 d P R 2
O8W O -0.2428(12) 0.7288(10) -0.0808(11) 0.100(5) Uiso 0.30 1 d P S 1
O6W O -0.0786(8) 0.7845(6) -0.1326(7) 0.083(4) Uiso 0.50 1 d P T 1
O7W O -0.0145(5) 0.7177(4) -0.2624(4) 0.0695(19) Uiso 0.50 1 d P U 1
O4W O 0.5750(6) 0.4823(5) 0.3751(5) 0.070(2) Uiso 0.50 1 d P V 1
O5W O 0.4264(12) 0.4617(9) 0.5023(9) 0.088(4) Uiso 0.30 1 d P W 1
O8WA O -0.2481(6) 0.7263(5) -0.0253(6) 0.088(2) Uiso 0.50 1 d P X 2
O4WA O 0.5716(12) 0.4817(10) 0.3355(11) 0.076(4) Uiso 0.25 1 d P Y 2
O6WA O -0.0820(14) 0.7809(11) -0.1539(12) 0.071(6) Uiso 0.25 1 d P Z 2
O7WA O 0.0239(5) 0.7667(4) -0.2816(4) 0.0659(18) Uiso 0.50 1 d P A 2
O5WA O 0.490(2) 0.4855(19) 0.4820(19) 0.156(11) Uiso 0.25 1 d P . 2

loop_
_atom_site_aniso_label
_atom_site_aniso_U_11
_atom_site_aniso_U_22
_atom_site_aniso_U_33
_atom_site_aniso_U_23
_atom_site_aniso_U_13
_atom_site_aniso_U_12
S1A 0.0308(5) 0.0463(6) 0.0327(5) -0.0135(4) -0.0035(4) -0.0121(4)
S1B 0.0289(5) 0.0459(6) 0.0401(5) -0.0166(4) -0.0068(4) -0.0099(4)
S1C 0.0566(7) 0.0485(7) 0.0621(7) -0.0162(6) -0.0315(6) -0.0026(5)
O3D 0.059(2) 0.070(3) 0.106(3) -0.040(2) -0.027(2) 0.0081(19)
S1D 0.035(2) 0.070(3) 0.071(2) -0.046(2) -0.016(2) 0.0075(16)
O2D 0.058(6) 0.138(12) 0.066(5) -0.059(7) -0.006(4) 0.017(6)
O1D 0.047(5) 0.098(8) 0.105(8) -0.065(7) -0.013(5) -0.014(5)
S1D1 0.048(3) 0.048(3) 0.135(8) -0.041(4) 0.014(4) -0.012(2)
O2D1 0.040(7) 0.083(11) 0.17(2) 0.036(13) 0.039(11) -0.008(6)
O1D1 0.082(11) 0.123(14) 0.21(2) -0.040(14) -0.068(14) -0.045(9)
O4B 0.0409(16) 0.0450(16) 0.0426(16) -0.0162(13) -0.0137(13) -0.0106(13)
O4D 0.0458(17) 0.0530(18) 0.0420(16) -0.0199(15) -0.0032(13) -0.0145(14)
O1A 0.0288(14) 0.0573(18) 0.0431(16) -0.0171(14) -0.0025(12) -0.0115(13)
O4A 0.0438(17) 0.063(2) 0.0452(18) -0.0243(15) -0.0014(13) -0.0257(15)
O4C 0.0439(16) 0.0414(16) 0.0410(15) -0.0120(12) -0.0091(13) -0.0177(13)
O2A 0.0459(17) 0.068(2) 0.0451(17) -0.0291(15) 0.0010(13) -0.0266(15)
O3B 0.0428(16) 0.0391(16) 0.0561(18) -0.0090(14) -0.0174(14) -0.0080(13)
O3A 0.0397(16) 0.0483(18) 0.0480(17) -0.0079(14) -0.0083(13) -0.0106(13)
C4A 0.034(2) 0.046(2) 0.0274(19) -0.0126(17) -0.0108(16) -0.0071(17)
O2B 0.061(2) 0.0556(19) 0.0432(17) -0.0219(15) -0.0164(15) -0.0085(15)
O1B 0.0349(16) 0.069(2) 0.068(2) -0.0338(17) -0.0052(14) -0.0191(15)
C1A 0.040(2) 0.048(2) 0.0296(19) -0.0125(17) -0.0101(17) -0.0107(18)
C2A 0.0319(19) 0.047(2) 0.0303(19) -0.0152(17) -0.0057(16) -0.0095(17)
C1C 0.035(2) 0.036(2) 0.035(2) -0.0063(17) -0.0076(16) -0.0131(16)
C3A 0.0326(19) 0.045(2) 0.0263(18) -0.0097(16) -0.0100(15) -0.0106(17)
C1B 0.0201(17) 0.047(2) 0.034(2) -0.0123(17) -0.0072(15) -0.0066(16)
C7A 0.0275(19) 0.055(3) 0.037(2) -0.0152(18) -0.0110(16) -0.0109(17)
C6A 0.037(2) 0.053(3) 0.0292(19) -0.0146(18) -0.0064(16) -0.0177(18)
C2B 0.0222(17) 0.044(2) 0.034(2) -0.0109(17) -0.0058(15) -0.0073(16)
C5A 0.0289(19) 0.052(2) 0.0261(18) -0.0113(17) -0.0099(15) -0.0094(17)
C5B 0.0222(17) 0.044(2) 0.0302(19) -0.0124(17) -0.0025(15) -0.0056(15)
C4B 0.0249(17) 0.044(2) 0.0305(19) -0.0111(17) -0.0065(15) -0.0073(16)
C6C 0.039(2) 0.037(2) 0.038(2) -0.0062(17) -0.0078(17) -0.0180(17)
C7B 0.036(2) 0.048(2) 0.034(2) -0.0156(18) -0.0048(17) -0.0138(18)
C2C 0.041(2) 0.040(2) 0.041(2) -0.0098(18) -0.0113(18) -0.0128(18)
C3B 0.0186(17) 0.047(2) 0.036(2) -0.0152(17) -0.0063(15) -0.0056(15)
C4C 0.045(2) 0.031(2) 0.044(2) -0.0043(18) -0.0114(19) -0.0074(17)
C6B 0.0198(17) 0.051(2) 0.038(2) -0.0184(18) -0.0058(15) -0.0069(16)
C6D 0.043(2) 0.043(2) 0.053(3) -0.025(2) -0.006(2) -0.0085(19)
C5C 0.051(2) 0.031(2) 0.042(2) -0.0083(17) -0.0060(19) -0.0130(18)
C3C 0.043(2) 0.040(2) 0.044(2) -0.0088(19) -0.0130(19) -0.0143(18)
C1D 0.059(3) 0.037(2) 0.049(3) -0.018(2) -0.011(2) -0.013(2)
C7D 0.044(2) 0.048(2) 0.040(2) -0.0209(19) -0.0029(18) -0.0130(19)
C5D 0.048(2) 0.040(2) 0.050(3) -0.022(2) -0.005(2) -0.0125(19)
C7C 0.061(3) 0.036(2) 0.051(3) -0.013(2) -0.014(2) -0.009(2)
C2D 0.055(3) 0.039(2) 0.068(3) -0.022(2) -0.021(2) -0.004(2)
C4D 0.047(3) 0.049(3) 0.060(3) -0.025(2) -0.003(2) -0.013(2)
C3D 0.045(3) 0.046(3) 0.078(3) -0.029(3) -0.012(2) -0.009(2)
O1C 0.117(10) 0.057(5) 0.092(8) -0.023(5) -0.071(8) -0.003(5)
O2C 0.059(5) 0.117(10) 0.085(5) -0.017(5) -0.023(4) -0.029(5)
O3C 0.063(5) 0.055(4) 0.071(5) -0.005(3) -0.034(4) 0.000(3)
O2CA 0.119(13) 0.044(5) 0.106(9) -0.020(5) -0.089(10) 0.009(5)
O1CA 0.058(7) 0.140(15) 0.053(7) -0.055(9) -0.026(6) 0.012(8)
O3CA 0.074(6) 0.070(8) 0.093(7) -0.007(5) -0.045(5) -0.029(5)
N1X 0.0326(18) 0.064(2) 0.0339(18) -0.0123(17) -0.0057(15) -0.0071(16)
N2X 0.044(2) 0.059(2) 0.043(2) -0.0133(18) -0.0060(16) -0.0208(18)
C1X 0.0262(19) 0.061(3) 0.0273(19) -0.0174(18) -0.0023(15) -0.0092(18)
C2X 0.0266(19) 0.057(3) 0.0293(19) -0.0192(18) -0.0008(15) -0.0093(17)
C3X 0.029(2) 0.070(3) 0.039(2) -0.029(2) 0.0006(17) -0.013(2)
C4X 0.030(2) 0.076(3) 0.037(2) -0.024(2) -0.0067(17) -0.010(2)
C5X 0.032(2) 0.074(3) 0.034(2) -0.014(2) -0.0101(17) -0.008(2)
C6X 0.0276(19) 0.057(3) 0.0260(19) -0.0155(18) 0.0011(15) -0.0145(17)
C7X 0.030(2) 0.065(3) 0.0273(19) -0.0196(19) -0.0019(16) -0.0094(19)
C8X 0.036(2) 0.058(3) 0.041(2) -0.019(2) -0.0101(18) -0.0032(19)
C9X 0.039(2) 0.057(3) 0.042(2) -0.023(2) -0.0070(18) -0.008(2)
C10X 0.051(3) 0.075(3) 0.050(3) -0.020(2) -0.002(2) -0.034(3)
C11X 0.039(2) 0.091(4) 0.042(2) -0.024(2) -0.004(2) -0.027(2)
C12X 0.034(2) 0.077(3) 0.032(2) -0.021(2) -0.0065(17) -0.012(2)
O1W 0.133(5) 0.084(3) 0.082(3) -0.040(3) 0.001(3) -0.012(3)
O2W 0.071(3) 0.130(4) 0.094(4) -0.044(4) -0.024(3) -0.001(3)
O3W 0.107(4) 0.132(5) 0.170(6) -0.099(5) -0.027(4) 0.019(4)
N1Z 0.026(2) 0.068(3) 0.032(2) -0.017(3) -0.0035(18) -0.011(3)
N2Z 0.033(2) 0.060(4) 0.036(3) -0.009(3) -0.011(2) -0.011(3)
C1Z 0.030(3) 0.060(4) 0.032(3) -0.024(4) -0.004(2) -0.006(4)
C2Z 0.034(3) 0.065(4) 0.047(4) -0.025(3) -0.007(3) -0.005(3)
C3Z 0.048(3) 0.063(4) 0.063(5) -0.032(3) -0.006(3) -0.012(3)
C4Z 0.041(3) 0.081(4) 0.045(4) -0.033(4) -0.002(3) -0.019(3)
C5Z 0.038(3) 0.075(5) 0.036(4) -0.024(5) -0.006(3) -0.016(4)
C6Z 0.026(3) 0.062(3) 0.032(3) -0.020(3) -0.004(2) -0.005(3)
C7Z 0.029(3) 0.063(4) 0.034(4) -0.024(4) -0.007(2) 0.000(3)
C8Z 0.038(3) 0.065(3) 0.058(4) -0.025(3) -0.020(3) 0.004(3)
C9Z 0.053(4) 0.062(4) 0.082(5) -0.033(3) -0.027(3) 0.006(3)
C10Z 0.051(4) 0.060(4) 0.050(4) -0.017(3) -0.013(3) -0.019(3)
C11Z 0.036(3) 0.071(5) 0.047(4) -0.033(4) -0.009(3) -0.009(4)
C12Z 0.032(3) 0.082(4) 0.024(4) -0.016(3) -0.004(2) -0.015(3)
N1ZA 0.034(11) 0.080(11) 0.034(12) -0.026(13) 0.002(9) -0.013(11)
N2ZA 0.038(10) 0.082(12) 0.033(11) -0.023(12) -0.015(8) -0.009(11)
C1ZA 0.032(10) 0.086(10) 0.036(11) -0.035(12) -0.006(8) -0.010(11)
C2ZA 0.040(12) 0.098(11) 0.053(13) -0.044(15) -0.021(9) 0.001(12)
C3ZA 0.036(12) 0.100(13) 0.046(14) -0.024(15) -0.015(10) -0.016(13)
C4ZA 0.053(13) 0.101(13) 0.039(14) -0.038(16) -0.011(11) -0.017(14)
C5ZA 0.048(11) 0.078(12) 0.042(12) -0.033(11) -0.003(9) -0.009(10)
C6ZA 0.037(10) 0.076(10) 0.022(11) -0.022(12) -0.011(8) -0.011(11)
C7ZA 0.058(12) 0.074(10) 0.046(12) -0.014(13) -0.019(9) -0.013(12)
C8ZA 0.073(16) 0.083(12) 0.074(16) -0.018(13) -0.043(12) 0.000(12)
C9ZA 0.077(16) 0.095(11) 0.077(16) -0.055(13) -0.033(12) 0.011(13)
C101 0.040(12) 0.092(14) 0.032(14) -0.026(14) -0.013(10) -0.012(11)
C111 0.058(13) 0.092(14) 0.028(12) -0.028(14) -0.006(9) -0.022(13)
C121 0.063(13) 0.076(12) 0.051(13) -0.033(13) -0.012(9) -0.010(11)
N1Q 0.055(6) 0.054(4) 0.043(3) -0.017(3) -0.015(4) -0.008(3)
N2Q 0.065(5) 0.043(4) 0.074(6) -0.007(4) -0.023(5) -0.017(4)
C1Q 0.037(6) 0.037(4) 0.028(5) -0.007(4) 0.000(3) -0.009(4)
C2Q 0.044(5) 0.036(5) 0.044(5) -0.015(4) 0.004(4) -0.007(4)
C3Q 0.057(10) 0.045(5) 0.072(7) -0.021(5) 0.004(7) -0.018(5)
C4Q 0.059(6) 0.063(6) 0.055(7) -0.018(5) 0.007(4) -0.033(6)
C5Q 0.050(6) 0.079(7) 0.049(5) -0.019(5) -0.009(5) -0.022(5)
C6Q 0.046(3) 0.037(3) 0.032(3) -0.011(3) -0.004(3) -0.008(3)
C7Q 0.036(4) 0.058(4) 0.034(3) -0.015(3) 0.002(3) -0.013(3)
C8Q 0.044(6) 0.063(5) 0.053(8) -0.007(8) -0.009(6) -0.004(6)
C9Q 0.049(4) 0.045(4) 0.069(5) -0.007(3) -0.010(3) 0.002(3)
C10Q 0.084(6) 0.048(4) 0.077(5) -0.023(4) -0.020(4) -0.022(4)
C11Q 0.075(6) 0.068(5) 0.067(6) -0.034(5) -0.007(4) -0.028(5)
C12Q 0.049(5) 0.081(6) 0.038(6) -0.027(6) -0.002(4) -0.016(5)
N1QA 0.038(8) 0.040(7) 0.065(12) -0.018(7) -0.003(8) -0.008(6)
N2QA 0.037(8) 0.057(7) 0.043(9) -0.024(8) 0.005(6) -0.009(7)
C1QA 0.043(9) 0.035(7) 0.048(11) -0.028(7) 0.000(5) 0.004(6)
C2QA 0.042(11) 0.053(7) 0.049(10) -0.020(7) -0.003(7) -0.004(7)
C3QA 0.046(12) 0.071(10) 0.071(12) -0.023(11) -0.007(9) -0.012(8)
C4QA 0.039(8) 0.076(12) 0.075(13) -0.019(12) -0.006(8) -0.023(10)
C5QA 0.043(12) 0.061(9) 0.063(11) -0.022(9) 0.001(10) -0.022(8)
C6QA 0.039(8) 0.038(6) 0.035(7) -0.012(5) 0.007(5) -0.011(5)
C7QA 0.054(6) 0.046(6) 0.043(6) -0.025(5) 0.002(5) -0.014(5)
C8QA 0.068(10) 0.031(7) 0.053(10) -0.028(7) -0.003(8) 0.001(7)
C9QA 0.076(10) 0.055(7) 0.073(10) -0.009(7) -0.027(7) -0.009(7)
C100 0.048(7) 0.064(7) 0.037(6) -0.028(6) 0.003(5) -0.009(6)
C110 0.053(8) 0.069(8) 0.049(8) -0.035(6) 0.000(6) -0.015(6)
C120 0.059(9) 0.053(9) 0.054(12) -0.021(11) 0.005(6) -0.027(10)
N1T 0.049(4) 0.055(4) 0.062(5) -0.022(4) -0.009(4) 0.001(3)
N2T 0.038(4) 0.044(4) 0.038(4) -0.017(3) -0.005(3) -0.009(3)
C1T 0.048(5) 0.040(4) 0.057(6) -0.035(5) 0.000(4) 0.000(4)
C2T 0.053(7) 0.073(5) 0.053(6) -0.030(5) 0.002(4) -0.026(5)
C3T 0.075(6) 0.057(5) 0.095(8) -0.038(5) -0.003(5) -0.027(5)
C4T 0.092(7) 0.039(5) 0.083(8) -0.007(5) -0.008(5) -0.017(5)
C5T 0.050(6) 0.064(6) 0.093(9) -0.010(6) -0.014(6) -0.019(5)
C6T 0.034(5) 0.053(4) 0.034(5) -0.025(4) -0.006(4) -0.002(4)
C7T 0.032(5) 0.068(5) 0.039(5) -0.034(4) -0.003(4) -0.005(4)
C8T 0.059(6) 0.085(6) 0.061(6) -0.053(6) -0.007(5) -0.016(5)
C9T 0.043(7) 0.067(5) 0.072(7) -0.055(6) 0.005(5) -0.017(5)
C10T 0.046(4) 0.039(4) 0.034(4) -0.017(3) -0.005(3) 0.008(3)
C11T 0.041(4) 0.077(5) 0.041(5) -0.022(4) 0.000(3) -0.021(4)
C12T 0.045(5) 0.066(5) 0.040(4) -0.018(4) -0.004(4) -0.004(4)
N1TA 0.064(7) 0.067(5) 0.084(8) -0.035(5) 0.022(5) -0.024(5)
N2TA 0.095(13) 0.115(9) 0.094(14) -0.066(8) 0.030(7) -0.032(8)
C1TA 0.087(7) 0.068(6) 0.066(7) -0.038(5) 0.038(5) -0.032(5)
C2TA 0.129(10) 0.069(6) 0.050(7) -0.031(6) 0.023(7) -0.018(6)
C3TA 0.111(9) 0.071(6) 0.046(6) -0.015(6) 0.005(6) 0.006(6)
C4TA 0.068(9) 0.082(8) 0.093(11) -0.032(7) 0.010(7) -0.004(7)
C5TA 0.067(7) 0.056(6) 0.071(8) -0.009(6) 0.009(6) -0.024(5)
C6TA 0.092(10) 0.088(8) 0.080(12) -0.058(10) 0.044(6) -0.037(9)
C7TA 0.129(12) 0.091(8) 0.086(9) -0.081(7) 0.031(8) -0.042(7)
C8TA 0.149(13) 0.097(9) 0.124(12) -0.031(9) 0.011(9) -0.047(8)
C9TA 0.137(14) 0.081(7) 0.115(12) -0.029(9) 0.002(11) -0.017(8)
C102 0.108(11) 0.120(10) 0.100(11) -0.080(9) 0.027(8) -0.038(9)
C112 0.104(14) 0.116(12) 0.096(12) -0.071(10) 0.044(9) -0.042(9)
C122 0.128(13) 0.100(9) 0.109(12) -0.057(9) 0.028(9) -0.058(8)
N1R 0.086(7) 0.061(4) 0.070(7) -0.025(5) -0.013(5) -0.013(5)
N2R 0.061(4) 0.065(4) 0.050(4) -0.035(3) 0.016(3) -0.034(3)
C1R 0.059(7) 0.056(5) 0.042(6) -0.028(5) 0.004(6) -0.018(4)
C2R 0.084(9) 0.078(6) 0.050(6) -0.023(7) -0.004(6) -0.039(7)
C3R 0.113(10) 0.062(7) 0.060(8) -0.024(6) 0.019(6) -0.044(7)
C4R 0.151(14) 0.049(6) 0.059(8) -0.023(5) -0.005(9) -0.025(6)
C5R 0.126(8) 0.067(5) 0.061(11) -0.021(6) -0.020(7) -0.003(6)
C6R 0.066(7) 0.065(5) 0.056(7) -0.019(5) -0.011(6) -0.022(5)
C7R 0.074(6) 0.073(5) 0.041(6) -0.012(5) -0.005(5) -0.015(5)
C8R 0.077(7) 0.118(8) 0.052(8) -0.021(7) -0.021(6) -0.024(7)
C9R 0.071(8) 0.097(8) 0.063(9) -0.030(8) -0.007(5) -0.041(8)
C10R 0.136(10) 0.066(6) 0.068(7) -0.031(5) 0.025(6) -0.050(7)
C11R 0.202(13) 0.054(6) 0.050(6) -0.004(5) 0.004(6) -0.032(6)
C12R 0.151(10) 0.067(5) 0.043(5) -0.015(4) -0.014(6) 0.010(5)
N1RA 0.080(8) 0.136(10) 0.051(7) -0.045(7) -0.002(6) -0.023(7)
N2RA 0.066(9) 0.077(8) 0.063(10) -0.023(9) 0.020(7) -0.024(8)
C1RA 0.092(11) 0.094(8) 0.043(10) -0.048(8) -0.003(8) -0.017(8)
C2RA 0.123(11) 0.102(9) 0.031(8) -0.036(7) -0.017(8) -0.005(8)
C3RA 0.118(12) 0.106(10) 0.063(9) -0.031(9) -0.018(8) -0.012(8)
C4RA 0.116(13) 0.121(10) 0.059(10) -0.031(9) -0.010(9) -0.021(9)
C5RA 0.057(7) 0.102(9) 0.024(6) -0.016(6) 0.005(5) -0.036(7)
C6RA 0.074(11) 0.076(8) 0.043(11) -0.025(10) 0.010(8) -0.026(8)
C7RA 0.074(10) 0.079(10) 0.049(10) -0.033(10) 0.009(7) -0.026(9)
C8RA 0.119(15) 0.074(10) 0.052(11) -0.028(10) -0.014(10) -0.025(11)
C9RA 0.106(13) 0.082(10) 0.046(10) -0.022(10) 0.003(9) -0.019(10)
C104 0.082(12) 0.122(13) 0.084(14) -0.012(12) -0.005(10) -0.019(11)
C114 0.084(12) 0.129(15) 0.072(16) -0.018(15) -0.004(11) -0.021(13)
C124 0.079(11) 0.131(14) 0.056(11) -0.033(14) -0.007(8) -0.014(12)
N1Y 0.027(4) 0.053(4) 0.038(4) -0.027(4) -0.006(3) 0.002(3)
N2Y 0.045(4) 0.059(4) 0.044(4) -0.028(4) -0.007(3) -0.012(3)
C1Y 0.024(4) 0.051(4) 0.034(4) -0.021(5) -0.005(3) -0.003(5)
C2Y 0.035(4) 0.051(4) 0.036(6) -0.016(5) 0.000(3) -0.004(4)
C3Y 0.041(4) 0.053(5) 0.052(7) -0.024(5) 0.003(5) -0.012(4)
C4Y 0.032(4) 0.063(5) 0.050(7) -0.029(5) 0.002(4) -0.016(4)
C5Y 0.024(4) 0.066(5) 0.042(6) -0.027(5) -0.005(3) -0.007(5)
C6Y 0.023(4) 0.060(4) 0.027(5) -0.026(4) -0.001(4) -0.003(3)
C7Y 0.018(5) 0.081(4) 0.029(5) -0.022(4) -0.001(5) -0.007(4)
C8Y 0.030(3) 0.067(4) 0.041(3) -0.017(3) -0.010(3) 0.004(3)
C9Y 0.039(3) 0.053(4) 0.047(4) -0.015(3) -0.006(3) -0.001(3)
C10Y 0.045(6) 0.069(5) 0.049(4) -0.026(4) -0.002(4) -0.023(4)
C11Y 0.047(8) 0.087(5) 0.045(5) -0.027(5) -0.003(5) -0.028(6)
C12Y 0.034(6) 0.099(6) 0.034(6) -0.027(7) -0.006(5) -0.016(6)
N1YA 0.042(9) 0.067(9) 0.044(11) -0.019(11) -0.005(7) -0.002(10)
N2YA 0.026(11) 0.093(9) 0.036(10) -0.034(7) 0.004(8) -0.008(7)
C1YA 0.029(9) 0.068(8) 0.032(9) -0.034(10) -0.002(7) 0.009(9)
C2YA 0.029(8) 0.091(9) 0.031(8) -0.044(10) -0.006(6) 0.024(9)
C3YA 0.026(9) 0.112(11) 0.031(10) -0.039(13) -0.001(8) 0.009(12)
C4YA 0.040(10) 0.111(12) 0.052(12) -0.035(14) 0.005(8) -0.020(13)
C5YA 0.057(11) 0.074(11) 0.046(12) -0.024(12) 0.007(9) -0.019(11)
C6YA 0.038(10) 0.083(9) 0.030(10) -0.030(9) -0.001(8) -0.010(9)
C7YA 0.055(12) 0.080(9) 0.053(12) -0.034(11) 0.002(8) -0.013(10)
C8YA 0.078(11) 0.090(10) 0.080(11) -0.038(9) -0.019(8) 0.009(8)
C9YA 0.057(10) 0.096(9) 0.065(10) -0.028(9) -0.022(8) 0.021(8)
C105 0.037(11) 0.100(10) 0.031(12) -0.034(11) 0.004(9) -0.015(10)
C115 0.044(14) 0.101(11) 0.050(13) -0.028(11) 0.013(8) -0.031(10)
C125 0.070(16) 0.090(10) 0.061(13) -0.011(10) -0.002(10) -0.039(9)

loop_
_atom_type_symbol
_atom_type_description
_atom_type_scat_dispersion_real
_atom_type_scat_dispersion_imag
_atom_type_scat_source
C C 0.0033 0.0016 'International Tables Vol C Tables 4.2.6.8 and 6.1.1.4'
H H 0.0000 0.0000 'International Tables Vol C Tables 4.2.6.8 and 6.1.1.4'
O O 0.0106 0.0060 'International Tables Vol C Tables 4.2.6.8 and 6.1.1.4'
S S 0.1246 0.1234 'International Tables Vol C Tables 4.2.6.8 and 6.1.1.4'
N N 0.0061 0.0033 'International Tables Vol C Tables 4.2.6.8 and 6.1.1.4'

loop_
_geom_angle_atom_site_label_1
_geom_angle_atom_site_label_2
_geom_angle_atom_site_label_3
_geom_angle
_geom_angle_site_symmetry_1
_geom_angle_site_symmetry_3
_geom_angle_publ_flag
O1A S1A O3A 113.18(18) . . ?
O1A S1A O2A 112.41(18) . . ?
O3A S1A O2A 112.2(2) . . ?
O1A S1A C3A 107.10(18) . . ?
O3A S1A C3A 105.26(17) . . ?
O2A S1A C3A 106.00(17) . . ?
O2B S1B O3B 113.22(19) . . ?
O2B S1B O1B 112.2(2) . . ?
O3B S1B O1B 112.39(19) . . ?
O2B S1B C3B 106.26(19) . . ?
O3B S1B C3B 106.63(17) . . ?
O1B S1B C3B 105.50(18) . . ?
O2C S1C O1CA 138.8(7) . . ?
O2C S1C O1C 117.2(7) . . ?
O1CA S1C O1C 32.4(6) . . ?
O2C S1C O2CA 63.3(7) . . ?
O1CA S1C O2CA 118.6(9) . . ?
O1C S1C O2CA 140.2(6) . . ?
O2C S1C O3C 109.5(5) . . ?
O1CA S1C O3C 78.0(8) . . ?
O1C S1C O3C 109.4(6) . . ?
O2CA S1C O3C 47.2(5) . . ?
O2C S1C O3CA 44.8(5) . . ?
O1CA S1C O3CA 108.9(8) . . ?
O1C S1C O3CA 78.0(7) . . ?
O2CA S1C O3CA 107.1(7) . . ?
O3C S1C O3CA 148.1(5) . . ?
O2C S1C C3C 108.5(4) . . ?
O1CA S1C C3C 109.0(6) . . ?
O1C S1C C3C 108.4(5) . . ?
O2CA S1C C3C 108.4(4) . . ?
O3C S1C C3C 103.0(3) . . ?
O3CA S1C C3C 103.8(4) . . ?
S1D O3D S1D1 14.6(7) . . ?
O3D S1D O2D 111.2(8) . . ?
O3D S1D O1D 116.0(7) . . ?
O2D S1D O1D 114.1(9) . . ?
O3D S1D C3D 102.9(5) . . ?
O2D S1D C3D 107.9(7) . . ?
O1D S1D C3D 103.5(6) . . ?
O1D1 S1D1 O2D1 115.6(14) . . ?
O1D1 S1D1 O3D 101.6(11) . . ?
O2D1 S1D1 O3D 110.8(11) . . ?
O1D1 S1D1 C3D 115.7(11) . . ?
O2D1 S1D1 C3D 105.3(10) . . ?
O3D S1D1 C3D 107.7(6) . . ?
C6B O4B H4B 109.5 . . ?
C6D O4D H4D 109.5 . . ?
C6A O4A H4A 109.5 . . ?
C3A C4A C5A 120.5(4) . . ?
C3A C4A H4A1 119.8 . . ?
C5A C4A H4A1 119.8 . . ?
C2A C1A C6A 118.6(4) . . ?
C2A C1A C7D 119.7(4) . . ?
C6A C1A C7D 121.5(4) . . ?
C3A C2A C1A 120.3(4) . . ?
C3A C2A H2A 119.8 . . ?
C1A C2A H2A 119.8 . . ?
C2C C1C C6C 118.2(4) . . ?
C2C C1C C7B 120.6(4) . . ?
C6C C1C C7B 121.2(3) . . ?
C2A C3A C4A 120.5(4) . . ?
C2A C3A S1A 121.4(3) . . ?
C4A C3A S1A 118.1(3) . . ?
C2B C1B C6B 119.1(3) . . ?
C2B C1B C7A 120.2(4) . . ?
C6B C1B C7A 120.6(4) . . ?
C1B C7A C5A 109.6(3) . . ?
C1B C7A H7A1 109.7 . . ?
C5A C7A H7A1 109.7 . . ?
C1B C7A H7A2 109.7 . . ?
C5A C7A H7A2 109.7 . . ?
H7A1 C7A H7A2 108.2 . . ?
O4A C6A C5A 118.6(4) . . ?
O4A C6A C1A 120.2(4) . . ?
C5A C6A C1A 121.2(4) . . ?
C1B C2B C3B 120.3(4) . . ?
C1B C2B H2B 119.9 . . ?
C3B C2B H2B 119.9 . . ?
C4A C5A C6A 118.6(4) . . ?
C4A C5A C7A 119.3(4) . . ?
C6A C5A C7A 122.0(3) . . ?
C4B C5B C6B 118.2(4) . . ?
C4B C5B C7B 120.5(3) . . ?
C6B C5B C7B 121.2(4) . . ?
C5B C4B C3B 121.0(4) . . ?
C5B C4B H4B1 119.5 . . ?
C3B C4B H4B1 119.5 . . ?
O4C C6C C1C 119.8(4) . . ?
O4C C6C C5C 118.8(4) . . ?
C1C C6C C5C 121.3(4) . . ?
C1C C7B C5B 116.4(3) . . ?
C1C C7B H7B1 108.2 . . ?
C5B C7B H7B1 108.2 . . ?
C1C C7B H7B2 108.2 . . ?
C5B C7B H7B2 108.2 . . ?
H7B1 C7B H7B2 107.3 . . ?
C3C C2C C1C 120.8(4) . . ?
C3C C2C H2C 119.6 . . ?
C1C C2C H2C 119.6 . . ?
C4B C3B C2B 120.4(4) . . ?
C4B C3B S1B 121.8(3) . . ?
C2B C3B S1B 117.9(3) . . ?
C3C C4C C5C 121.2(4) . . ?
C3C C4C H4C 119.4 . . ?
C5C C4C H4C 119.4 . . ?
O4B C6B C1B 117.3(3) . . ?
O4B C6B C5B 121.8(4) . . ?
C1B C6B C5B 120.9(4) . . ?
O4D C6D C5D 119.0(4) . . ?
O4D C6D C1D 120.7(4) . . ?
C5D C6D C1D 120.2(4) . . ?
C4C C5C C6C 118.4(4) . . ?
C4C C5C C7C 120.4(4) . . ?
C6C C5C C7C 121.2(4) . . ?
C4C C3C C2C 120.0(4) . . ?
C4C C3C S1C 119.2(3) . . ?
C2C C3C S1C 120.6(3) . . ?
C2D C1D C6D 119.0(4) . . ?
C2D C1D C7C 120.7(4) . . ?
C6D C1D C7C 120.2(4) . . ?
C1A C7D C5D 114.9(3) . . ?
C1A C7D H7D1 108.5 . . ?
C5D C7D H7D1 108.5 . . ?
C1A C7D H7D2 108.5 . . ?
C5D C7D H7D2 108.5 . . ?
H7D1 C7D H7D2 107.5 . . ?
C4D C5D C6D 118.8(4) . . ?
C4D C5D C7D 119.3(4) . . ?
C6D C5D C7D 121.8(4) . . ?
C5C C7C C1D 114.4(4) . . ?
C5C C7C H7C1 108.7 . . ?
C1D C7C H7C1 108.7 . . ?
C5C C7C H7C2 108.7 . . ?
C1D C7C H7C2 108.7 . . ?
H7C1 C7C H7C2 107.6 . . ?
C1D C2D C3D 120.9(5) . . ?
C1D C2D H2D 119.6 . . ?
C3D C2D H2D 119.6 . . ?
C3D C4D C5D 120.6(5) . . ?
C3D C4D H4D1 119.7 . . ?
C5D C4D H4D1 119.7 . . ?
C4D C3D C2D 120.4(4) . . ?
C4D C3D S1D1 126.0(6) . . ?
C2D C3D S1D1 113.5(6) . . ?
C4D C3D S1D 117.5(4) . . ?
C2D C3D S1D 121.8(5) . . ?
S1D1 C3D S1D 11.0(6) . . ?
C5X N1X C1X 119.4(4) . . ?
C10X N2X C6X 120.3(4) . . ?
C10X N2X H2X 119.8 . . ?
C6X N2X H2X 119.8 . . ?
N1X C1X C2X 122.1(3) . . ?
N1X C1X C6X 118.6(4) . . ?
C2X C1X C6X 119.3(4) . . ?
C1X C2X C3X 117.4(4) . . ?
C1X C2X C9X 119.6(3) . . ?
C3X C2X C9X 123.0(4) . . ?
C4X C3X C2X 119.6(4) . . ?
C4X C3X H3X 120.2 . . ?
C2X C3X H3X 120.2 . . ?
C3X C4X C5X 119.4(4) . . ?
C3X C4X H4X 120.3 . . ?
C5X C4X H4X 120.3 . . ?
N1X C5X C4X 122.2(4) . . ?
N1X C5X H5X 118.9 . . ?
C4X C5X H5X 118.9 . . ?
N2X C6X C7X 121.3(4) . . ?
N2X C6X C1X 119.0(4) . . ?
C7X C6X C1X 119.7(4) . . ?
C6X C7X C12X 117.6(4) . . ?
C6X C7X C8X 119.4(4) . . ?
C12X C7X C8X 123.0(4) . . ?
C9X C8X C7X 121.5(4) . . ?
C9X C8X H8X 119.3 . . ?
C7X C8X H8X 119.3 . . ?
C8X C9X C2X 120.4(4) . . ?
C8X C9X H9X 119.8 . . ?
C2X C9X H9X 119.8 . . ?
N2X C10X C11X 122.0(5) . . ?
N2X C10X H10X 119.0 . . ?
C11X C10X H10X 119.0 . . ?
C12X C11X C10X 119.4(4) . . ?
C12X C11X H11X 120.3 . . ?
C10X C11X H11X 120.3 . . ?
C11X C12X C7X 119.5(4) . . ?
C11X C12X H12X 120.3 . . ?
C7X C12X H12X 120.3 . . ?
H1W1 O1W H1W2 112(10) . . ?
H2W1 O2W H2W2 102(10) . . ?
C5Z N1Z C1Z 117.4(6) . . ?
C10Z N2Z C6Z 122.5(5) . . ?
C10Z N2Z H2Z 118.8 . . ?
C6Z N2Z H2Z 118.8 . . ?
N1Z C1Z C2Z 123.6(6) . . ?
N1Z C1Z C6Z 117.9(6) . . ?
C2Z C1Z C6Z 118.5(6) . . ?
C1Z C2Z C3Z 117.9(6) . . ?
C1Z C2Z C9Z 120.3(6) . . ?
C3Z C2Z C9Z 121.8(7) . . ?
C4Z C3Z C2Z 117.8(7) . . ?
C4Z C3Z H3Z 121.1 . . ?
C2Z C3Z H3Z 121.1 . . ?
C3Z C4Z C5Z 120.3(6) . . ?
C3Z C4Z H4Z 119.8 . . ?
C5Z C4Z H4Z 119.8 . . ?
N1Z C5Z C4Z 123.0(6) . . ?
N1Z C5Z H5Z 118.5 . . ?
C4Z C5Z H5Z 118.5 . . ?
N2Z C6Z C7Z 119.0(6) . . ?
N2Z C6Z C1Z 119.9(5) . . ?
C7Z C6Z C1Z 121.1(6) . . ?
C8Z C7Z C6Z 119.1(6) . . ?
C8Z C7Z C12Z 122.9(6) . . ?
C6Z C7Z C12Z 118.0(6) . . ?
C9Z C8Z C7Z 120.7(6) . . ?
C9Z C8Z H8Z 119.6 . . ?
C7Z C8Z H8Z 119.6 . . ?
C8Z C9Z C2Z 120.3(6) . . ?
C8Z C9Z H9Z 119.9 . . ?
C2Z C9Z H9Z 119.9 . . ?
N2Z C10Z C11Z 121.1(7) . . ?
N2Z C10Z H10Z 119.5 . . ?
C11Z C10Z H10Z 119.5 . . ?
C12Z C11Z C10Z 118.6(6) . . ?
C12Z C11Z H11Z 120.7 . . ?
C10Z C11Z H11Z 120.7 . . ?
C11Z C12Z C7Z 120.8(6) . . ?
C11Z C12Z H12Z 119.6 . . ?
C7Z C12Z H12Z 119.6 . . ?
C1ZA N1ZA C5ZA 122.3(17) . . ?
C101 N2ZA C6ZA 116.5(17) . . ?
C101 N2ZA H2ZA 121.7 . . ?
C6ZA N2ZA H2ZA 121.7 . . ?
N1ZA C1ZA C2ZA 120.9(15) . . ?
N1ZA C1ZA C6ZA 120.0(15) . . ?
C2ZA C1ZA C6ZA 118.7(14) . . ?
C3ZA C2ZA C1ZA 117.2(14) . . ?
C3ZA C2ZA C9ZA 122.1(16) . . ?
C1ZA C2ZA C9ZA 120.5(15) . . ?
C4ZA C3ZA C2ZA 120.9(17) . . ?
C4ZA C3ZA H3ZA 119.6 . . ?
C2ZA C3ZA H3ZA 119.6 . . ?
C3ZA C4ZA C5ZA 119.1(17) . . ?
C3ZA C4ZA H4ZA 120.4 . . ?
C5ZA C4ZA H4ZA 120.4 . . ?
N1ZA C5ZA C4ZA 119.1(17) . . ?
N1ZA C5ZA H5ZA 120.4 . . ?
C4ZA C5ZA H5ZA 120.4 . . ?
N2ZA C6ZA C7ZA 122.4(14) . . ?
N2ZA C6ZA C1ZA 118.5(15) . . ?
C7ZA C6ZA C1ZA 119.1(14) . . ?
C8ZA C7ZA C121 121.8(16) . . ?
C8ZA C7ZA C6ZA 121.1(15) . . ?
C121 C7ZA C6ZA 117.1(14) . . ?
C9ZA C8ZA C7ZA 119.6(16) . . ?
C9ZA C8ZA H8ZA 120.2 . . ?
C7ZA C8ZA H8ZA 120.2 . . ?
C8ZA C9ZA C2ZA 120.8(16) . . ?
C8ZA C9ZA H9ZA 119.6 . . ?
C2ZA C9ZA H9ZA 119.6 . . ?
N2ZA C101 C111 123(2) . . ?
N2ZA C101 H101 118.5 . . ?
C111 C101 H101 118.5 . . ?
C121 C111 C101 116.8(18) . . ?
C121 C111 H111 121.6 . . ?
C101 C111 H111 121.6 . . ?
C111 C121 C7ZA 120.5(17) . . ?
C111 C121 H121 119.8 . . ?
C7ZA C121 H121 119.8 . . ?
C5Q N1Q C1Q 118.3(7) . . ?
C6Q N2Q C10Q 120.2(8) . . ?
C6Q N2Q H2Q 119.9 . . ?
C10Q N2Q H2Q 119.9 . . ?
N1Q C1Q C2Q 123.1(7) . . ?
N1Q C1Q C6Q 118.3(7) . . ?
C2Q C1Q C6Q 118.5(7) . . ?
C3Q C2Q C1Q 117.2(9) . . ?
C3Q C2Q C9Q 122.2(9) . . ?
C1Q C2Q C9Q 120.6(8) . . ?
C4Q C3Q C2Q 119.4(10) . . ?
C4Q C3Q H3Q 120.3 . . ?
C2Q C3Q H3Q 120.3 . . ?
C3Q C4Q C5Q 120.4(9) . . ?
C3Q C4Q H4Q 119.8 . . ?
C5Q C4Q H4Q 119.8 . . ?
N1Q C5Q C4Q 121.6(9) . . ?
N1Q C5Q H5Q 119.2 . . ?
C4Q C5Q H5Q 119.2 . . ?
N2Q C6Q C7Q 122.8(6) . . ?
N2Q C6Q C1Q 118.1(6) . . ?
C7Q C6Q C1Q 119.1(6) . . ?
C6Q C7Q C8Q 120.8(7) . . ?
C6Q C7Q C12Q 116.1(7) . . ?
C8Q C7Q C12Q 123.1(8) . . ?
C9Q C8Q C7Q 120.3(9) . . ?
C9Q C8Q H8Q 119.9 . . ?
C7Q C8Q H8Q 119.9 . . ?
C8Q C9Q C2Q 120.7(8) . . ?
C8Q C9Q H9Q 119.6 . . ?
C2Q C9Q H9Q 119.6 . . ?
N2Q C10Q C11Q 120.9(8) . . ?
N2Q C10Q H10Q 119.6 . . ?
C11Q C10Q H10Q 119.6 . . ?
C12Q C11Q C10Q 120.3(8) . . ?
C12Q C11Q H11Q 119.8 . . ?
C10Q C11Q H11Q 119.8 . . ?
C11Q C12Q C7Q 119.5(8) . . ?
C11Q C12Q H12Q 120.3 . . ?
C7Q C12Q H12Q 120.3 . . ?
C5QA N1QA C1QA 122.5(15) . . ?
C5QA N1QA H1QA 118.7 . . ?
C1QA N1QA H1QA 118.7 . . ?
C100 N2QA C6QA 116.6(13) . . ?
N1QA C1QA C2QA 120.5(11) . . ?
N1QA C1QA C6QA 120.5(12) . . ?
C2QA C1QA C6QA 119.0(12) . . ?
C1QA C2QA C3QA 117.2(12) . . ?
C1QA C2QA C9QA 120.9(13) . . ?
C3QA C2QA C9QA 121.9(15) . . ?
C4QA C3QA C2QA 121.7(15) . . ?
C4QA C3QA H3QA 119.1 . . ?
C2QA C3QA H3QA 119.1 . . ?
C3QA C4QA C5QA 118.6(14) . . ?
C3QA C4QA H4QA 120.7 . . ?
C5QA C4QA H4QA 120.7 . . ?
N1QA C5QA C4QA 119.3(16) . . ?
N1QA C5QA H5QA 120.3 . . ?
C4QA C5QA H5QA 120.3 . . ?
N2QA C6QA C7QA 125.2(11) . . ?
N2QA C6QA C1QA 116.0(11) . . ?
C7QA C6QA C1QA 118.8(10) . . ?
C8QA C7QA C6QA 119.8(11) . . ?
C8QA C7QA C120 124.5(12) . . ?
C6QA C7QA C120 115.6(11) . . ?
C9QA C8QA C7QA 121.4(14) . . ?
C9QA C8QA H8QA 119.3 . . ?
C7QA C8QA H8QA 119.3 . . ?
C8QA C9QA C2QA 119.6(13) . . ?
C8QA C9QA H9QA 120.2 . . ?
C2QA C9QA H9QA 120.2 . . ?
N2QA C100 C110 123.0(13) . . ?
N2QA C100 H100 118.5 . . ?
C110 C100 H100 118.5 . . ?
C120 C110 C100 120.2(13) . . ?
C120 C110 H110 119.9 . . ?
C100 C110 H110 119.9 . . ?
C110 C120 C7QA 119.4(13) . . ?
C110 C120 H120 120.3 . . ?
C7QA C120 H120 120.3 . . ?
C5T N1T C1T 114.0(10) . . ?
C5T N1T H1T 123.0 . . ?
C1T N1T H1T 123.0 . . ?
C10T N2T C6T 121.7(8) . . ?
N1T C1T C6T 119.7(10) . . ?
N1T C1T C2T 125.6(11) . . ?
C6T C1T C2T 114.6(10) . . ?
C9T C2T C1T 123.8(12) . . ?
C9T C2T C3T 118.8(13) . . ?
C1T C2T C3T 117.3(11) . . ?
C4T C3T C2T 118.7(10) . . ?
C4T C3T H3T 120.7 . . ?
C2T C3T H3T 120.7 . . ?
C3T C4T C5T 119.2(11) . . ?
C3T C4T H4T 120.4 . . ?
C5T C4T H4T 120.4 . . ?
N1T C5T C4T 125.3(12) . . ?
N1T C5T H5T 117.4 . . ?
C4T C5T H5T 117.4 . . ?
C1T C6T C7T 127.7(10) . . ?
C1T C6T N2T 118.8(9) . . ?
C7T C6T N2T 113.5(10) . . ?
C12T C7T C6T 121.8(11) . . ?
C12T C7T C8T 123.1(10) . . ?
C6T C7T C8T 115.1(11) . . ?
C9T C8T C7T 115.5(10) . . ?
C9T C8T H8T 122.3 . . ?
C7T C8T H8T 122.3 . . ?
C2T C9T C8T 123.2(12) . . ?
C2T C9T H9T 118.4 . . ?
C8T C9T H9T 118.4 . . ?
N2T C10T C11T 126.5(9) . . ?
N2T C10T H10T 116.7 . . ?
C11T C10T H10T 116.7 . . ?
C12T C11T C10T 111.4(9) . . ?
C12T C11T H11T 124.3 . . ?
C10T C11T H11T 124.3 . . ?
C7T C12T C11T 124.9(9) . . ?
C7T C12T H12T 117.5 . . ?
C11T C12T H12T 117.5 . . ?
C5TA N1TA C1TA 122.8(12) . . ?
C102 N2TA C6TA 116.7(14) . . ?
N1TA C1TA C2TA 121.6(11) . . ?
N1TA C1TA C6TA 120.6(12) . . ?
C2TA C1TA C6TA 117.7(11) . . ?
C3TA C2TA C1TA 115.8(10) . . ?
C3TA C2TA C9TA 120.8(13) . . ?
C1TA C2TA C9TA 123.4(13) . . ?
C4TA C3TA C2TA 122.5(13) . . ?
C4TA C3TA H3TA 118.8 . . ?
C2TA C3TA H3TA 118.8 . . ?
C3TA C4TA C5TA 119.2(13) . . ?
C3TA C4TA H4TA 120.4 . . ?
C5TA C4TA H4TA 120.4 . . ?
N1TA C5TA C4TA 118.0(11) . . ?
N1TA C5TA H5TA 121.0 . . ?
C4TA C5TA H5TA 121.0 . . ?
N2TA C6TA C7TA 125.8(13) . . ?
N2TA C6TA C1TA 115.5(13) . . ?
C7TA C6TA C1TA 118.5(13) . . ?
C8TA C7TA C122 124.4(14) . . ?
C8TA C7TA C6TA 121.1(14) . . ?
C122 C7TA C6TA 114.1(13) . . ?
C9TA C8TA C7TA 121.5(15) . . ?
C9TA C8TA H8TA 119.3 . . ?
C7TA C8TA H8TA 119.3 . . ?
C8TA C9TA C2TA 117.3(15) . . ?
C8TA C9TA H9TA 121.3 . . ?
C2TA C9TA H9TA 121.3 . . ?
N2TA C102 C112 121.8(17) . . ?
N2TA C102 H102 119.1 . . ?
C112 C102 H102 119.1 . . ?
C122 C112 C102 120.9(17) . . ?
C122 C112 H112 119.6 . . ?
C102 C112 H112 119.6 . . ?
C112 C122 C7TA 120.3(15) . . ?
C112 C122 H122 119.9 . . ?
C7TA C122 H122 119.9 . . ?
C5R N1R C1R 120.0(12) . . ?
C6R N2R C10R 110.6(13) . . ?
C6R N2R H2R 124.7 . . ?
C10R N2R H2R 124.7 . . ?
C2R C1R N1R 122.6(11) . . ?
C2R C1R C6R 122.2(11) . . ?
N1R C1R C6R 115.2(11) . . ?
C1R C2R C3R 121.2(13) . . ?
C1R C2R C9R 120.1(12) . . ?
C3R C2R C9R 118.6(12) . . ?
C2R C3R C4R 115.8(13) . . ?
C2R C3R H3R 122.1 . . ?
C4R C3R H3R 122.1 . . ?
C5R C4R C3R 122.6(13) . . ?
C5R C4R H4R 118.7 . . ?
C3R C4R H4R 118.7 . . ?
N1R C5R C4R 117.0(14) . . ?
N1R C5R H5R 121.5 . . ?
C4R C5R H5R 121.5 . . ?
N2R C6R C7R 127.3(13) . . ?
N2R C6R C1R 117.6(12) . . ?
C7R C6R C1R 115.0(11) . . ?
C12R C7R C6R 117.8(13) . . ?
C12R C7R C8R 121.4(13) . . ?
C6R C7R C8R 120.7(11) . . ?
C9R C8R C7R 122.7(12) . . ?
C9R C8R H8R 118.7 . . ?
C7R C8R H8R 118.7 . . ?
C8R C9R C2R 119.0(11) . . ?
C8R C9R H9R 120.5 . . ?
C2R C9R H9R 120.5 . . ?
C11R C10R N2R 126.9(14) . . ?
C11R C10R H10R 116.5 . . ?
N2R C10R H10R 116.5 . . ?
C10R C11R C12R 119.7(12) . . ?
C10R C11R H11R 120.1 . . ?
C12R C11R H11R 120.1 . . ?
C11R C12R C7R 117.2(14) . . ?
C11R C12R H12R 121.4 . . ?
C7R C12R H12R 121.4 . . ?
C1RA N1RA C5RA 125.3(14) . . ?
C1RA N1RA H1RA 117.3 . . ?
C5RA N1RA H1RA 117.3 . . ?
C104 N2RA C6RA 117.6(16) . . ?
N1RA C1RA C2RA 120.9(15) . . ?
N1RA C1RA C6RA 121.7(15) . . ?
C2RA C1RA C6RA 117.3(13) . . ?
C3RA C2RA C1RA 115.0(15) . . ?
C3RA C2RA C9RA 120.9(18) . . ?
C1RA C2RA C9RA 121.6(16) . . ?
C4RA C3RA C2RA 122.8(15) . . ?
C4RA C3RA H3RA 118.6 . . ?
C2RA C3RA H3RA 118.6 . . ?
C3RA C4RA C5RA 119.3(14) . . ?
C3RA C4RA H4RA 120.4 . . ?
C5RA C4RA H4RA 120.4 . . ?
N1RA C5RA C4RA 113.8(13) . . ?
N1RA C5RA H5RA 123.1 . . ?
C4RA C5RA H5RA 123.1 . . ?
N2RA C6RA C7RA 123.6(15) . . ?
N2RA C6RA C1RA 117.4(16) . . ?
C7RA C6RA C1RA 118.8(14) . . ?
C8RA C7RA C6RA 121.8(15) . . ?
C8RA C7RA C124 121.2(15) . . ?
C6RA C7RA C124 117.0(14) . . ?
C9RA C8RA C7RA 119.7(16) . . ?
C9RA C8RA H8RA 120.1 . . ?
C7RA C8RA H8RA 120.1 . . ?
C8RA C9RA C2RA 119.3(17) . . ?
C8RA C9RA H9RA 120.3 . . ?
C2RA C9RA H9RA 120.3 . . ?
N2RA C104 C114 122.2(18) . . ?
N2RA C104 H104 118.9 . . ?
C114 C104 H104 118.9 . . ?
C124 C114 C104 121.2(18) . . ?
C124 C114 H114 119.4 . . ?
C104 C114 H114 119.4 . . ?
C114 C124 C7RA 118.2(17) . . ?
C114 C124 H124 120.9 . . ?
C7RA C124 H124 120.9 . . ?
C5Y N1Y C1Y 120.4(8) . . ?
C5Y N1Y H1Y 119.8 . . ?
C1Y N1Y H1Y 119.8 . . ?
C10Y N2Y C6Y 117.2(8) . . ?
N1Y C1Y C2Y 121.7(8) . . ?
N1Y C1Y C6Y 117.8(8) . . ?
C2Y C1Y C6Y 120.5(8) . . ?
C9Y C2Y C1Y 120.0(10) . . ?
C9Y C2Y C3Y 123.4(9) . . ?
C1Y C2Y C3Y 116.6(9) . . ?
C4Y C3Y C2Y 119.6(9) . . ?
C4Y C3Y H3Y 120.2 . . ?
C2Y C3Y H3Y 120.2 . . ?
C3Y C4Y C5Y 120.8(8) . . ?
C3Y C4Y H4Y 119.6 . . ?
C5Y C4Y H4Y 119.6 . . ?
N1Y C5Y C4Y 120.9(8) . . ?
N1Y C5Y H5Y 119.6 . . ?
C4Y C5Y H5Y 119.6 . . ?
N2Y C6Y C7Y 123.7(9) . . ?
N2Y C6Y C1Y 117.7(7) . . ?
C7Y C6Y C1Y 118.7(9) . . ?
C6Y C7Y C8Y 117.4(11) . . ?
C6Y C7Y C12Y 115.8(11) . . ?
C8Y C7Y C12Y 126.2(11) . . ?
C9Y C8Y C7Y 121.9(8) . . ?
C9Y C8Y H8Y 119.0 . . ?
C7Y C8Y H8Y 119.0 . . ?
C8Y C9Y C2Y 121.5(8) . . ?
C8Y C9Y H9Y 119.3 . . ?
C2Y C9Y H9Y 119.3 . . ?
N2Y C10Y C11Y 125.1(9) . . ?
N2Y C10Y H10Y 117.5 . . ?
C11Y C10Y H10Y 117.5 . . ?
C12Y C11Y C10Y 120.2(10) . . ?
C12Y C11Y H11Y 119.9 . . ?
C10Y C11Y H11Y 119.9 . . ?
C11Y C12Y C7Y 117.8(11) . . ?
C11Y C12Y H12Y 121.1 . . ?
C7Y C12Y H12Y 121.1 . . ?
C5YA N1YA C1YA 120.4(16) . . ?
C105 N2YA C6YA 119(2) . . ?
C105 N2YA H2YA 120.5 . . ?
C6YA N2YA H2YA 120.5 . . ?
N1YA C1YA C2YA 121.8(14) . . ?
N1YA C1YA C6YA 120.1(15) . . ?
C2YA C1YA C6YA 117.9(14) . . ?
C3YA C2YA C1YA 118.0(14) . . ?
C3YA C2YA C9YA 121.9(16) . . ?
C1YA C2YA C9YA 119.2(14) . . ?
C4YA C3YA C2YA 119.0(16) . . ?
C4YA C3YA H3YA 120.5 . . ?
C2YA C3YA H3YA 120.5 . . ?
C3YA C4YA C5YA 120.5(17) . . ?
C3YA C4YA H4YA 119.8 . . ?
C5YA C4YA H4YA 119.8 . . ?
N1YA C5YA C4YA 119.9(16) . . ?
N1YA C5YA H5YA 120.0 . . ?
C4YA C5YA H5YA 120.0 . . ?
N2YA C6YA C7YA 122.5(16) . . ?
N2YA C6YA C1YA 117.1(17) . . ?
C7YA C6YA C1YA 120.0(15) . . ?
C8YA C7YA C125 122.6(18) . . ?
C8YA C7YA C6YA 120.0(15) . . ?
C125 C7YA C6YA 117.0(15) . . ?
C9YA C8YA C7YA 119.2(15) . . ?
C9YA C8YA H8YA 120.4 . . ?
C7YA C8YA H8YA 120.4 . . ?
C8YA C9YA C2YA 122.9(14) . . ?
C8YA C9YA H9YA 118.5 . . ?
C2YA C9YA H9YA 118.5 . . ?
N2YA C105 C115 122(2) . . ?
N2YA C105 H105 119.2 . . ?
C115 C105 H105 119.2 . . ?
C125 C115 C105 120.0(19) . . ?
C125 C115 H115 120.0 . . ?
C105 C115 H115 120.0 . . ?
C115 C125 C7YA 119.1(17) . . ?
C115 C125 H125 120.4 . . ?
C7YA C125 H125 120.4 . . ?

loop_
_geom_bond_atom_site_label_1
_geom_bond_atom_site_label_2
_geom_bond_distance
_geom_bond_site_symmetry_2
_geom_bond_publ_flag
S1A O1A 1.446(3) . ?
S1A O3A 1.455(3) . ?
S1A O2A 1.463(3) . ?
S1A C3A 1.778(4) . ?
S1B O2B 1.443(3) . ?
S1B O3B 1.455(3) . ?
S1B O1B 1.469(3) . ?
S1B C3B 1.774(4) . ?
S1C O2C 1.378(8) . ?
S1C O1CA 1.392(13) . ?
S1C O1C 1.417(12) . ?
S1C O2CA 1.430(9) . ?
S1C O3C 1.506(7) . ?
S1C O3CA 1.537(10) . ?
S1C C3C 1.767(4) . ?
O3D S1D 1.400(9) . ?
O3D S1D1 1.478(10) . ?
S1D O2D 1.426(15) . ?
S1D O1D 1.459(12) . ?
S1D C3D 1.837(8) . ?
S1D1 O1D1 1.45(2) . ?
S1D1 O2D1 1.470(19) . ?
S1D1 C3D 1.671(12) . ?
O4B C6B 1.355(5) . ?
O4B H4B 0.8400 . ?
O4D C6D 1.334(5) . ?
O4D H4D 0.8400 . ?
O4A C6A 1.366(5) . ?
O4A H4A 0.8400 . ?
O4C C6C 1.351(5) . ?
C4A C3A 1.390(5) . ?
C4A C5A 1.395(5) . ?
C4A H4A1 0.9500 . ?
C1A C2A 1.399(6) . ?
C1A C6A 1.403(6) . ?
C1A C7D 1.514(6) . ?
C2A C3A 1.385(6) . ?
C2A H2A 0.9500 . ?
C1C C2C 1.397(6) . ?
C1C C6C 1.408(6) . ?
C1C C7B 1.514(6) . ?
C1B C2B 1.383(6) . ?
C1B C6B 1.408(6) . ?
C1B C7A 1.524(5) . ?
C7A C5A 1.525(5) . ?
C7A H7A1 0.9900 . ?
C7A H7A2 0.9900 . ?
C6A C5A 1.400(6) . ?
C2B C3B 1.394(5) . ?
C2B H2B 0.9500 . ?
C5B C4B 1.388(6) . ?
C5B C6B 1.412(5) . ?
C5B C7B 1.516(6) . ?
C4B C3B 1.389(6) . ?
C4B H4B1 0.9500 . ?
C6C C5C 1.412(6) . ?
C7B H7B1 0.9900 . ?
C7B H7B2 0.9900 . ?
C2C C3C 1.396(6) . ?
C2C H2C 0.9500 . ?
C4C C3C 1.385(6) . ?
C4C C5C 1.386(6) . ?
C4C H4C 0.9500 . ?
C6D C5D 1.411(6) . ?
C6D C1D 1.418(7) . ?
C5C C7C 1.523(6) . ?
C1D C2D 1.373(7) . ?
C1D C7C 1.528(6) . ?
C7D C5D 1.516(6) . ?
C7D H7D1 0.9900 . ?
C7D H7D2 0.9900 . ?
C5D C4D 1.394(6) . ?
C7C H7C1 0.9900 . ?
C7C H7C2 0.9900 . ?
C2D C3D 1.394(7) . ?
C2D H2D 0.9500 . ?
C4D C3D 1.379(7) . ?
C4D H4D1 0.9500 . ?
N1X C5X 1.327(5) . ?
N1X C1X 1.359(5) . ?
N2X C10X 1.327(6) . ?
N2X C6X 1.349(5) . ?
N2X H2X 0.8800 . ?
C1X C2X 1.404(6) . ?
C1X C6X 1.437(5) . ?
C2X C3X 1.412(5) . ?
C2X C9X 1.434(6) . ?
C3X C4X 1.374(6) . ?
C3X H3X 0.9500 . ?
C4X C5X 1.395(6) . ?
C4X H4X 0.9500 . ?
C5X H5X 0.9500 . ?
C6X C7X 1.410(6) . ?
C7X C12X 1.414(5) . ?
C7X C8X 1.414(6) . ?
C8X C9X 1.359(6) . ?
C8X H8X 0.9500 . ?
C9X H9X 0.9500 . ?
C10X C11X 1.388(7) . ?
C10X H10X 0.9500 . ?
C11X C12X 1.376(7) . ?
C11X H11X 0.9500 . ?
C12X H12X 0.9500 . ?
O1W H1W1 0.85(2) . ?
O1W H1W2 0.84(2) . ?
O2W H2W1 0.83(2) . ?
O2W H2W2 0.83(2) . ?
N1Z C5Z 1.316(8) . ?
N1Z C1Z 1.367(8) . ?
N2Z C10Z 1.321(8) . ?
N2Z C6Z 1.353(8) . ?
N2Z H2Z 0.8800 . ?
C1Z C2Z 1.382(10) . ?
C1Z C6Z 1.428(9) . ?
C2Z C3Z 1.426(9) . ?
C2Z C9Z 1.432(9) . ?
C3Z C4Z 1.364(10) . ?
C3Z H3Z 0.9500 . ?
C4Z C5Z 1.402(11) . ?
C4Z H4Z 0.9500 . ?
C5Z H5Z 0.9500 . ?
C6Z C7Z 1.410(8) . ?
C7Z C8Z 1.394(10) . ?
C7Z C12Z 1.417(9) . ?
C8Z C9Z 1.381(9) . ?
C8Z H8Z 0.9500 . ?
C9Z H9Z 0.9500 . ?
C10Z C11Z 1.403(9) . ?
C10Z H10Z 0.9500 . ?
C11Z C12Z 1.353(11) . ?
C11Z H11Z 0.9500 . ?
C12Z H12Z 0.9500 . ?
N1ZA C1ZA 1.331(14) . ?
N1ZA C5ZA 1.333(15) . ?
N2ZA C101 1.340(16) . ?
N2ZA C6ZA 1.349(15) . ?
N2ZA H2ZA 0.8800 . ?
C1ZA C2ZA 1.401(15) . ?
C1ZA C6ZA 1.434(14) . ?
C2ZA C3ZA 1.398(15) . ?
C2ZA C9ZA 1.410(15) . ?
C3ZA C4ZA 1.363(16) . ?
C3ZA H3ZA 0.9500 . ?
C4ZA C5ZA 1.416(16) . ?
C4ZA H4ZA 0.9500 . ?
C5ZA H5ZA 0.9500 . ?
C6ZA C7ZA 1.408(14) . ?
C7ZA C8ZA 1.398(15) . ?
C7ZA C121 1.405(15) . ?
C8ZA C9ZA 1.377(15) . ?
C8ZA H8ZA 0.9500 . ?
C9ZA H9ZA 0.9500 . ?
C101 C111 1.390(16) . ?
C101 H101 0.9500 . ?
C111 C121 1.361(16) . ?
C111 H111 0.9500 . ?
C121 H121 0.9500 . ?
O20W O20X 1.376(19) . ?
O10B O10C 1.22(3) . ?
N1Q C5Q 1.341(10) . ?
N1Q C1Q 1.348(9) . ?
N2Q C6Q 1.327(10) . ?
N2Q C10Q 1.328(10) . ?
N2Q H2Q 0.8800 . ?
C1Q C2Q 1.410(11) . ?
C1Q C6Q 1.442(8) . ?
C2Q C3Q 1.403(11) . ?
C2Q C9Q 1.425(11) . ?
C3Q C4Q 1.356(12) . ?
C3Q H3Q 0.9500 . ?
C4Q C5Q 1.401(12) . ?
C4Q H4Q 0.9500 . ?
C5Q H5Q 0.9500 . ?
C6Q C7Q 1.411(8) . ?
C7Q C8Q 1.416(11) . ?
C7Q C12Q 1.421(10) . ?
C8Q C9Q 1.360(12) . ?
C8Q H8Q 0.9500 . ?
C9Q H9Q 0.9500 . ?
C10Q C11Q 1.394(11) . ?
C10Q H10Q 0.9500 . ?
C11Q C12Q 1.358(11) . ?
C11Q H11Q 0.9500 . ?
C12Q H12Q 0.9500 . ?
N1QA C5QA 1.339(14) . ?
N1QA C1QA 1.348(13) . ?
N1QA H1QA 0.8800 . ?
N2QA C100 1.335(14) . ?
N2QA C6QA 1.351(14) . ?
C1QA C2QA 1.393(14) . ?
C1QA C6QA 1.449(12) . ?
C2QA C3QA 1.401(14) . ?
C2QA C9QA 1.406(14) . ?
C3QA C4QA 1.360(15) . ?
C3QA H3QA 0.9500 . ?
C4QA C5QA 1.410(16) . ?
C4QA H4QA 0.9500 . ?
C5QA H5QA 0.9500 . ?
C6QA C7QA 1.406(12) . ?
C7QA C8QA 1.401(15) . ?
C7QA C120 1.415(13) . ?
C8QA C9QA 1.373(15) . ?
C8QA H8QA 0.9500 . ?
C9QA H9QA 0.9500 . ?
C100 C110 1.384(13) . ?
C100 H100 0.9500 . ?
C110 C120 1.370(14) . ?
C110 H110 0.9500 . ?
C120 H120 0.9500 . ?
N1T C5T 1.328(16) . ?
N1T C1T 1.359(14) . ?
N1T H1T 0.8800 . ?
N2T C10T 1.300(11) . ?
N2T C6T 1.426(13) . ?
C1T C6T 1.378(15) . ?
C1T C2T 1.390(16) . ?
C2T C9T 1.363(18) . ?
C2T C3T 1.397(18) . ?
C3T C4T 1.359(18) . ?
C3T H3T 0.9500 . ?
C4T C5T 1.391(18) . ?
C4T H4T 0.9500 . ?
C5T H5T 0.9500 . ?
C6T C7T 1.407(14) . ?
C7T C12T 1.368(15) . ?
C7T C8T 1.523(16) . ?
C8T C9T 1.41(2) . ?
C8T H8T 0.9500 . ?
C9T H9T 0.9500 . ?
C10T C11T 1.416(12) . ?
C10T H10T 0.9500 . ?
C11T C12T 1.370(13) . ?
C11T H11T 0.9500 . ?
C12T H12T 0.9500 . ?
N1TA C5TA 1.325(12) . ?
N1TA C1TA 1.336(11) . ?
N2TA C102 1.326(15) . ?
N2TA C6TA 1.346(14) . ?
C1TA C2TA 1.391(13) . ?
C1TA C6TA 1.436(13) . ?
C2TA C3TA 1.383(13) . ?
C2TA C9TA 1.432(14) . ?
C3TA C4TA 1.350(13) . ?
C3TA H3TA 0.9500 . ?
C4TA C5TA 1.414(14) . ?
C4TA H4TA 0.9500 . ?
C5TA H5TA 0.9500 . ?
C6TA C7TA 1.428(13) . ?
C7TA C8TA 1.387(14) . ?
C7TA C122 1.393(14) . ?
C8TA C9TA 1.375(15) . ?
C8TA H8TA 0.9500 . ?
C9TA H9TA 0.9500 . ?
C102 C112 1.393(15) . ?
C102 H102 0.9500 . ?
C112 C122 1.358(15) . ?
C112 H112 0.9500 . ?
C122 H122 0.9500 . ?
O14W O14A 1.48(4) . ?
N1R C5R 1.359(15) . ?
N1R C1R 1.399(14) . ?
N2R C6R 1.251(18) . ?
N2R C10R 1.439(15) . ?
N2R H2R 0.8800 . ?
C1R C2R 1.335(14) . ?
C1R C6R 1.501(16) . ?
C2R C3R 1.387(16) . ?
C2R C9R 1.443(18) . ?
C3R C4R 1.43(2) . ?
C3R H3R 0.9500 . ?
C4R C5R 1.41(2) . ?
C4R H4R 0.9500 . ?
C5R H5R 0.9500 . ?
C6R C7R 1.395(16) . ?
C7R C12R 1.377(17) . ?
C7R C8R 1.423(17) . ?
C8R C9R 1.334(18) . ?
C8R H8R 0.9500 . ?
C9R H9R 0.9500 . ?
C10R C11R 1.27(2) . ?
C10R H10R 0.9500 . ?
C11R C12R 1.35(2) . ?
C11R H11R 0.9500 . ?
C12R H12R 0.9500 . ?
N1RA C1RA 1.326(14) . ?
N1RA C5RA 1.341(13) . ?
N1RA H1RA 0.8800 . ?
N2RA C104 1.336(16) . ?
N2RA C6RA 1.342(15) . ?
C1RA C2RA 1.400(15) . ?
C1RA C6RA 1.440(14) . ?
C2RA C3RA 1.390(15) . ?
C2RA C9RA 1.423(16) . ?
C3RA C4RA 1.367(14) . ?
C3RA H3RA 0.9500 . ?
C4RA C5RA 1.436(15) . ?
C4RA H4RA 0.9500 . ?
C5RA H5RA 0.9500 . ?
C6RA C7RA 1.410(14) . ?
C7RA C8RA 1.394(15) . ?
C7RA C124 1.414(15) . ?
C8RA C9RA 1.363(15) . ?
C8RA H8RA 0.9500 . ?
C9RA H9RA 0.9500 . ?
C104 C114 1.384(16) . ?
C104 H104 0.9500 . ?
C114 C124 1.353(16) . ?
C114 H114 0.9500 . ?
C124 H124 0.9500 . ?
N1Y C5Y 1.332(10) . ?
N1Y C1Y 1.372(10) . ?
N1Y H1Y 0.8800 . ?
N2Y C10Y 1.308(11) . ?
N2Y C6Y 1.353(11) . ?
C1Y C2Y 1.382(12) . ?
C1Y C6Y 1.456(10) . ?
C2Y C9Y 1.368(16) . ?
C2Y C3Y 1.433(12) . ?
C3Y C4Y 1.363(12) . ?
C3Y H3Y 0.9500 . ?
C4Y C5Y 1.366(12) . ?
C4Y H4Y 0.9500 . ?
C5Y H5Y 0.9500 . ?
C6Y C7Y 1.410(11) . ?
C7Y C8Y 1.434(18) . ?
C7Y C12Y 1.469(17) . ?
C8Y C9Y 1.360(10) . ?
C8Y H8Y 0.9500 . ?
C9Y H9Y 0.9500 . ?
C10Y C11Y 1.374(13) . ?
C10Y H10Y 0.9500 . ?
C11Y C12Y 1.355(15) . ?
C11Y H11Y 0.9500 . ?
C12Y H12Y 0.9500 . ?
N1YA C5YA 1.336(15) . ?
N1YA C1YA 1.340(14) . ?
N2YA C105 1.327(16) . ?
N2YA C6YA 1.341(15) . ?
N2YA H2YA 0.8800 . ?
C1YA C2YA 1.403(15) . ?
C1YA C6YA 1.441(14) . ?
C2YA C3YA 1.398(15) . ?
C2YA C9YA 1.414(14) . ?
C3YA C4YA 1.362(15) . ?
C3YA H3YA 0.9500 . ?
C4YA C5YA 1.413(16) . ?
C4YA H4YA 0.9500 . ?
C5YA H5YA 0.9500 . ?
C6YA C7YA 1.411(14) . ?
C7YA C8YA 1.405(15) . ?
C7YA C125 1.407(14) . ?
C8YA C9YA 1.356(14) . ?
C8YA H8YA 0.9500 . ?
C9YA H9YA 0.9500 . ?
C105 C115 1.392(16) . ?
C105 H105 0.9500 . ?
C115 C125 1.365(16) . ?
C115 H115 0.9500 . ?
C125 H125 0.9500 . ?
O5WA O5WA 1.23(5) 2_666 ?

loop_
_geom_hbond_atom_site_label_D
_geom_hbond_atom_site_label_H
_geom_hbond_atom_site_label_A
_geom_hbond_distance_DH
_geom_hbond_distance_HA
_geom_hbond_distance_DA
_geom_hbond_angle_DHA
_geom_hbond_site_symmetry_A
O4B H4B O4C 0.84 1.70 2.538(4) 177.2 .
O4D H4D O4C 0.84 1.63 2.455(4) 165.2 .
O4A H4A O4D 0.84 1.74 2.564(5) 166.5 .
N2X H2X O9WA 0.88 1.81 2.626(13) 152.9 2_666
O1W H1W1 O2A 0.85(2) 1.95(5) 2.739(6) 155(10) 2_666
O1W H1W2 O1B 0.84(2) 2.08(3) 2.906(6) 166(10) 2_666
O2W H2W1 O3C 0.83(2) 1.96(5) 2.718(10) 152(10) 1_565
O2W H2W2 O3W 0.83(2) 1.92(4) 2.709(9) 160(11) 2_566
N2Z H2Z O18W 0.88 1.81 2.669(7) 163.1 .
N2ZA H2ZA O18A 0.88 2.03 2.84(4) 152.1 .
N2Q H2Q O20X 0.88 1.80 2.62(2) 152.7 .
N2Q H2Q O20W 0.88 2.11 2.904(13) 149.5 .
N1QA H1QA O19A 0.88 1.95 2.73(3) 146.6 .
N1T H1T O16W 0.88 2.37 3.234(14) 168.9 .
N2R H2R O12W 0.88 1.92 2.798(15) 175.2 .
N1RA H1RA O12A 0.88 2.21 3.08(3) 168.4 .
N1Y H1Y O11W 0.88 1.89 2.711(9) 154.7 .
N2YA H2YA O11A 0.88 1.92 2.66(3) 140.9 .

loop_
_geom_torsion_atom_site_label_1
_geom_torsion_atom_site_label_2
_geom_torsion_atom_site_label_3
_geom_torsion_atom_site_label_4
_geom_torsion
_geom_torsion_site_symmetry_1
_geom_torsion_site_symmetry_2
_geom_torsion_site_symmetry_3
_geom_torsion_site_symmetry_4
_geom_torsion_publ_flag
S1D1 O3D S1D O2D -174(3) . . . . ?
S1D1 O3D S1D O1D 54(2) . . . . ?
S1D1 O3D S1D C3D -58(2) . . . . ?
S1D O3D S1D1 O1D1 -132(3) . . . . ?
S1D O3D S1D1 O2D1 -8(2) . . . . ?
S1D O3D S1D1 C3D 106(3) . . . . ?
C6A C1A C2A C3A 0.2(6) . . . . ?
C7D C1A C2A C3A 176.7(3) . . . . ?
C1A C2A C3A C4A 2.6(6) . . . . ?
C1A C2A C3A S1A -176.1(3) . . . . ?
C5A C4A C3A C2A -1.5(5) . . . . ?
C5A C4A C3A S1A 177.2(3) . . . . ?
O1A S1A C3A C2A -2.1(4) . . . . ?
O3A S1A C3A C2A 118.6(3) . . . . ?
O2A S1A C3A C2A -122.3(3) . . . . ?
O1A S1A C3A C4A 179.2(3) . . . . ?
O3A S1A C3A C4A -60.1(3) . . . . ?
O2A S1A C3A C4A 59.0(3) . . . . ?
C2B C1B C7A C5A 86.9(4) . . . . ?
C6B C1B C7A C5A -89.6(4) . . . . ?
C2A C1A C6A O4A 174.7(3) . . . . ?
C7D C1A C6A O4A -1.8(6) . . . . ?
C2A C1A C6A C5A -4.0(6) . . . . ?
C7D C1A C6A C5A 179.5(4) . . . . ?
C6B C1B C2B C3B 0.6(5) . . . . ?
C7A C1B C2B C3B -175.9(3) . . . . ?
C3A C4A C5A C6A -2.2(5) . . . . ?
C3A C4A C5A C7A 174.4(3) . . . . ?
O4A C6A C5A C4A -173.7(3) . . . . ?
C1A C6A C5A C4A 5.0(6) . . . . ?
O4A C6A C5A C7A 9.8(5) . . . . ?
C1A C6A C5A C7A -171.5(3) . . . . ?
C1B C7A C5A C4A -78.9(4) . . . . ?
C1B C7A C5A C6A 97.6(4) . . . . ?
C6B C5B C4B C3B -1.0(5) . . . . ?
C7B C5B C4B C3B -178.3(3) . . . . ?
C2C C1C C6C O4C 176.0(3) . . . . ?
C7B C1C C6C O4C -1.2(5) . . . . ?
C2C C1C C6C C5C -2.2(6) . . . . ?
C7B C1C C6C C5C -179.4(4) . . . . ?
C2C C1C C7B C5B 102.1(4) . . . . ?
C6C C1C C7B C5B -80.8(5) . . . . ?
C4B C5B C7B C1C -95.8(4) . . . . ?
C6B C5B C7B C1C 87.0(4) . . . . ?
C6C C1C C2C C3C 0.7(6) . . . . ?
C7B C1C C2C C3C 178.0(4) . . . . ?
C5B C4B C3B C2B -2.0(5) . . . . ?
C5B C4B C3B S1B 179.3(3) . . . . ?
C1B C2B C3B C4B 2.2(5) . . . . ?
C1B C2B C3B S1B -179.1(3) . . . . ?
O2B S1B C3B C4B -13.9(4) . . . . ?
O3B S1B C3B C4B -135.0(3) . . . . ?
O1B S1B C3B C4B 105.3(3) . . . . ?
O2B S1B C3B C2B 167.4(3) . . . . ?
O3B S1B C3B C2B 46.3(3) . . . . ?
O1B S1B C3B C2B -73.3(3) . . . . ?
C2B C1B C6B O4B 173.5(3) . . . . ?
C7A C1B C6B O4B -10.0(5) . . . . ?
C2B C1B C6B C5B -3.7(5) . . . . ?
C7A C1B C6B C5B 172.9(3) . . . . ?
C4B C5B C6B O4B -173.2(3) . . . . ?
C7B C5B C6B O4B 4.1(5) . . . . ?
C4B C5B C6B C1B 3.8(5) . . . . ?
C7B C5B C6B C1B -178.9(3) . . . . ?
C3C C4C C5C C6C -0.8(6) . . . . ?
C3C C4C C5C C7C -178.9(4) . . . . ?
O4C C6C C5C C4C -176.0(3) . . . . ?
C1C C6C C5C C4C 2.3(6) . . . . ?
O4C C6C C5C C7C 2.1(6) . . . . ?
C1C C6C C5C C7C -179.6(4) . . . . ?
C5C C4C C3C C2C -0.7(6) . . . . ?
C5C C4C C3C S1C 174.2(3) . . . . ?
C1C C2C C3C C4C 0.7(6) . . . . ?
C1C C2C C3C S1C -174.1(3) . . . . ?
O2C S1C C3C C4C 40.6(6) . . . . ?
O1CA S1C C3C C4C -156.9(9) . . . . ?
O1C S1C C3C C4C 168.8(7) . . . . ?
O2CA S1C C3C C4C -26.6(8) . . . . ?
O3C S1C C3C C4C -75.4(5) . . . . ?
O3CA S1C C3C C4C 87.1(6) . . . . ?
O2C S1C C3C C2C -144.5(6) . . . . ?
O1CA S1C C3C C2C 17.9(10) . . . . ?
O1C S1C C3C C2C -16.3(7) . . . . ?
O2CA S1C C3C C2C 148.3(7) . . . . ?
O3C S1C C3C C2C 99.5(5) . . . . ?
O3CA S1C C3C C2C -98.0(6) . . . . ?
O4D C6D C1D C2D 174.8(4) . . . . ?
C5D C6D C1D C2D -1.7(6) . . . . ?
O4D C6D C1D C7C -1.5(6) . . . . ?
C5D C6D C1D C7C -178.0(4) . . . . ?
C2A C1A C7D C5D 89.5(5) . . . . ?
C6A C1A C7D C5D -94.0(5) . . . . ?
O4D C6D C5D C4D -173.8(4) . . . . ?
C1D C6D C5D C4D 2.8(6) . . . . ?
O4D C6D C5D C7D 2.6(6) . . . . ?
C1D C6D C5D C7D 179.2(4) . . . . ?
C1A C7D C5D C4D -111.9(4) . . . . ?
C1A C7D C5D C6D 71.7(5) . . . . ?
C4C C5C C7C C1D -94.6(5) . . . . ?
C6C C5C C7C C1D 87.3(5) . . . . ?
C2D C1D C7C C5C 102.7(5) . . . . ?
C6D C1D C7C C5C -81.0(5) . . . . ?
C6D C1D C2D C3D -0.9(7) . . . . ?
C7C C1D C2D C3D 175.4(4) . . . . ?
C6D C5D C4D C3D -1.3(6) . . . . ?
C7D C5D C4D C3D -177.8(4) . . . . ?
C5D C4D C3D C2D -1.3(7) . . . . ?
C5D C4D C3D S1D1 -178.7(6) . . . . ?
C5D C4D C3D S1D 173.2(4) . . . . ?
C1D C2D C3D C4D 2.5(7) . . . . ?
C1D C2D C3D S1D1 -179.9(5) . . . . ?
C1D C2D C3D S1D -171.8(4) . . . . ?
O1D1 S1D1 C3D C4D 130.0(10) . . . . ?
O2D1 S1D1 C3D C4D 1.1(14) . . . . ?
O3D S1D1 C3D C4D -117.2(7) . . . . ?
O1D1 S1D1 C3D C2D -47.5(12) . . . . ?
O2D1 S1D1 C3D C2D -176.4(12) . . . . ?
O3D S1D1 C3D C2D 65.4(9) . . . . ?
O1D1 S1D1 C3D S1D 172(4) . . . . ?
O2D1 S1D1 C3D S1D 43(3) . . . . ?
O3D S1D1 C3D S1D -76(3) . . . . ?
O3D S1D C3D C4D -129.8(5) . . . . ?
O2D S1D C3D C4D -12.1(9) . . . . ?
O1D S1D C3D C4D 109.1(7) . . . . ?
O3D S1D C3D C2D 44.6(6) . . . . ?
O2D S1D C3D C2D 162.3(8) . . . . ?
O1D S1D C3D C2D -76.5(8) . . . . ?
O3D S1D C3D S1D1 88(3) . . . . ?
O2D S1D C3D S1D1 -155(3) . . . . ?
O1D S1D C3D S1D1 -34(3) . . . . ?
C5X N1X C1X C2X 0.4(6) . . . . ?
C5X N1X C1X C6X -179.1(3) . . . . ?
N1X C1X C2X C3X -1.0(5) . . . . ?
C6X C1X C2X C3X 178.5(3) . . . . ?
N1X C1X C2X C9X 179.3(3) . . . . ?
C6X C1X C2X C9X -1.2(5) . . . . ?
C1X C2X C3X C4X 0.6(5) . . . . ?
C9X C2X C3X C4X -179.7(4) . . . . ?
C2X C3X C4X C5X 0.4(6) . . . . ?
C1X N1X C5X C4X 0.6(6) . . . . ?
C3X C4X C5X N1X -1.1(6) . . . . ?
C10X N2X C6X C7X 0.3(6) . . . . ?
C10X N2X C6X C1X 179.4(4) . . . . ?
N1X C1X C6X N2X 0.5(5) . . . . ?
C2X C1X C6X N2X -179.1(3) . . . . ?
N1X C1X C6X C7X 179.6(3) . . . . ?
C2X C1X C6X C7X 0.1(5) . . . . ?
N2X C6X C7X C12X 0.4(5) . . . . ?
C1X C6X C7X C12X -178.8(3) . . . . ?
N2X C6X C7X C8X -179.7(4) . . . . ?
C1X C6X C7X C8X 1.2(5) . . . . ?
C6X C7X C8X C9X -1.4(6) . . . . ?
C12X C7X C8X C9X 178.6(4) . . . . ?
C7X C8X C9X C2X 0.3(6) . . . . ?
C1X C2X C9X C8X 1.1(6) . . . . ?
C3X C2X C9X C8X -178.6(4) . . . . ?
C6X N2X C10X C11X -0.8(7) . . . . ?
N2X C10X C11X C12X 0.7(7) . . . . ?
C10X C11X C12X C7X -0.1(6) . . . . ?
C6X C7X C12X C11X -0.5(6) . . . . ?
C8X C7X C12X C11X 179.6(4) . . . . ?
C5Z N1Z C1Z C2Z 0.9(11) . . . . ?
C5Z N1Z C1Z C6Z -178.5(7) . . . . ?
N1Z C1Z C2Z C3Z 0.8(11) . . . . ?
C6Z C1Z C2Z C3Z -179.9(7) . . . . ?
N1Z C1Z C2Z C9Z 179.5(7) . . . . ?
C6Z C1Z C2Z C9Z -1.1(11) . . . . ?
C1Z C2Z C3Z C4Z -1.3(10) . . . . ?
C9Z C2Z C3Z C4Z -180.0(7) . . . . ?
C2Z C3Z C4Z C5Z 0.2(10) . . . . ?
C1Z N1Z C5Z C4Z -2.0(12) . . . . ?
C3Z C4Z C5Z N1Z 1.5(12) . . . . ?
C10Z N2Z C6Z C7Z -0.8(11) . . . . ?
C10Z N2Z C6Z C1Z 179.2(7) . . . . ?
N1Z C1Z C6Z N2Z 0.5(11) . . . . ?
C2Z C1Z C6Z N2Z -178.9(7) . . . . ?
N1Z C1Z C6Z C7Z -179.5(8) . . . . ?
C2Z C1Z C6Z C7Z 1.1(12) . . . . ?
N2Z C6Z C7Z C8Z -179.8(8) . . . . ?
C1Z C6Z C7Z C8Z 0.2(13) . . . . ?
N2Z C6Z C7Z C12Z 2.1(12) . . . . ?
C1Z C6Z C7Z C12Z -177.9(8) . . . . ?
C6Z C7Z C8Z C9Z -1.6(12) . . . . ?
C12Z C7Z C8Z C9Z 176.5(8) . . . . ?
C7Z C8Z C9Z C2Z 1.5(11) . . . . ?
C1Z C2Z C9Z C8Z -0.2(10) . . . . ?
C3Z C2Z C9Z C8Z 178.5(6) . . . . ?
C6Z N2Z C10Z C11Z -0.4(11) . . . . ?
N2Z C10Z C11Z C12Z 0.3(13) . . . . ?
C10Z C11Z C12Z C7Z 1.0(13) . . . . ?
C8Z C7Z C12Z C11Z 179.8(9) . . . . ?
C6Z C7Z C12Z C11Z -2.2(13) . . . . ?
C5ZA N1ZA C1ZA C2ZA -9(6) . . . . ?
C5ZA N1ZA C1ZA C6ZA 179(3) . . . . ?
N1ZA C1ZA C2ZA C3ZA 5(6) . . . . ?
C6ZA C1ZA C2ZA C3ZA 178(4) . . . . ?
N1ZA C1ZA C2ZA C9ZA -170(4) . . . . ?
C6ZA C1ZA C2ZA C9ZA 3(6) . . . . ?
C1ZA C2ZA C3ZA C4ZA 0(7) . . . . ?
C9ZA C2ZA C3ZA C4ZA 175(5) . . . . ?
C2ZA C3ZA C4ZA C5ZA -2(8) . . . . ?
C1ZA N1ZA C5ZA C4ZA 6(5) . . . . ?
C3ZA C4ZA C5ZA N1ZA -1(6) . . . . ?
C101 N2ZA C6ZA C7ZA -8(6) . . . . ?
C101 N2ZA C6ZA C1ZA 171(4) . . . . ?
N1ZA C1ZA C6ZA N2ZA -6(6) . . . . ?
C2ZA C1ZA C6ZA N2ZA -179(4) . . . . ?
N1ZA C1ZA C6ZA C7ZA 173(4) . . . . ?
C2ZA C1ZA C6ZA C7ZA 0(6) . . . . ?
N2ZA C6ZA C7ZA C8ZA 178(4) . . . . ?
C1ZA C6ZA C7ZA C8ZA -1(7) . . . . ?
N2ZA C6ZA C7ZA C121 -4(7) . . . . ?
C1ZA C6ZA C7ZA C121 177(4) . . . . ?
C121 C7ZA C8ZA C9ZA -179(4) . . . . ?
C6ZA C7ZA C8ZA C9ZA -1(6) . . . . ?
C7ZA C8ZA C9ZA C2ZA 4(5) . . . . ?
C3ZA C2ZA C9ZA C8ZA 180(4) . . . . ?
C1ZA C2ZA C9ZA C8ZA -5(6) . . . . ?
C6ZA N2ZA C101 C111 22(7) . . . . ?
N2ZA C101 C111 C121 -23(7) . . . . ?
C101 C111 C121 C7ZA 9(7) . . . . ?
C8ZA C7ZA C121 C111 -179(4) . . . . ?
C6ZA C7ZA C121 C111 3(6) . . . . ?
C5Q N1Q C1Q C2Q -1.6(19) . . . . ?
C5Q N1Q C1Q C6Q -180.0(10) . . . . ?
N1Q C1Q C2Q C3Q 1(3) . . . . ?
C6Q C1Q C2Q C3Q 180(2) . . . . ?
N1Q C1Q C2Q C9Q -176.6(13) . . . . ?
C6Q C1Q C2Q C9Q 2(2) . . . . ?
C1Q C2Q C3Q C4Q -1(4) . . . . ?
C9Q C2Q C3Q C4Q 177(2) . . . . ?
C2Q C3Q C4Q C5Q 2(4) . . . . ?
C1Q N1Q C5Q C4Q 2.0(19) . . . . ?
C3Q C4Q C5Q N1Q -2(3) . . . . ?
C10Q N2Q C6Q C7Q -4(2) . . . . ?
C10Q N2Q C6Q C1Q 177.8(12) . . . . ?
N1Q C1Q C6Q N2Q -4.8(16) . . . . ?
C2Q C1Q C6Q N2Q 176.8(15) . . . . ?
N1Q C1Q C6Q C7Q 176.5(9) . . . . ?
C2Q C1Q C6Q C7Q -1.9(16) . . . . ?
N2Q C6Q C7Q C8Q -177(2) . . . . ?
C1Q C6Q C7Q C8Q 1(2) . . . . ?
N2Q C6Q C7Q C12Q 3.3(15) . . . . ?
C1Q C6Q C7Q C12Q -178.1(9) . . . . ?
C6Q C7Q C8Q C9Q -1(4) . . . . ?
C12Q C7Q C8Q C9Q 179(2) . . . . ?
C7Q C8Q C9Q C2Q 1(4) . . . . ?
C3Q C2Q C9Q C8Q -179(3) . . . . ?
C1Q C2Q C9Q C8Q -1(3) . . . . ?
C6Q N2Q C10Q C11Q 2(2) . . . . ?
N2Q C10Q C11Q C12Q -0.9(18) . . . . ?
C10Q C11Q C12Q C7Q 0.8(19) . . . . ?
C6Q C7Q C12Q C11Q -1.8(16) . . . . ?
C8Q C7Q C12Q C11Q 179(2) . . . . ?
C5QA N1QA C1QA C2QA 0(6) . . . . ?
C5QA N1QA C1QA C6QA -178(4) . . . . ?
N1QA C1QA C2QA C3QA 1(4) . . . . ?
C6QA C1QA C2QA C3QA 179(2) . . . . ?
N1QA C1QA C2QA C9QA -178(3) . . . . ?
C6QA C1QA C2QA C9QA 1(4) . . . . ?
C1QA C2QA C3QA C4QA -3(5) . . . . ?
C9QA C2QA C3QA C4QA 176(3) . . . . ?
C2QA C3QA C4QA C5QA 4(6) . . . . ?
C1QA N1QA C5QA C4QA 1(8) . . . . ?
C3QA C4QA C5QA N1QA -3(7) . . . . ?
C100 N2QA C6QA C7QA 0(6) . . . . ?
C100 N2QA C6QA C1QA -178(3) . . . . ?
N1QA C1QA C6QA N2QA -1(5) . . . . ?
C2QA C1QA C6QA N2QA -180(4) . . . . ?
N1QA C1QA C6QA C7QA -179(3) . . . . ?
C2QA C1QA C6QA C7QA 2(3) . . . . ?
N2QA C6QA C7QA C8QA -178(4) . . . . ?
C1QA C6QA C7QA C8QA 0(3) . . . . ?
N2QA C6QA C7QA C120 0(4) . . . . ?
C1QA C6QA C7QA C120 178(2) . . . . ?
C6QA C7QA C8QA C9QA -6(4) . . . . ?
C120 C7QA C8QA C9QA 177(2) . . . . ?
C7QA C8QA C9QA C2QA 9(4) . . . . ?
C1QA C2QA C9QA C8QA -6(4) . . . . ?
C3QA C2QA C9QA C8QA 175(3) . . . . ?
C6QA N2QA C100 C110 1(6) . . . . ?
N2QA C100 C110 C120 -1(4) . . . . ?
C100 C110 C120 C7QA 1(3) . . . . ?
C8QA C7QA C120 C110 177(2) . . . . ?
C6QA C7QA C120 C110 0(3) . . . . ?
C5T N1T C1T C6T 176.3(14) . . . . ?
C5T N1T C1T C2T 0(2) . . . . ?
N1T C1T C2T C9T -180.0(15) . . . . ?
C6T C1T C2T C9T 3(2) . . . . ?
N1T C1T C2T C3T -1(2) . . . . ?
C6T C1T C2T C3T -177.3(12) . . . . ?
C9T C2T C3T C4T 179.8(14) . . . . ?
C1T C2T C3T C4T 0.4(19) . . . . ?
C2T C3T C4T C5T 0.6(19) . . . . ?
C1T N1T C5T C4T 1(2) . . . . ?
C3T C4T C5T N1T -2(2) . . . . ?
N1T C1T C6T C7T -179.9(12) . . . . ?
C2T C1T C6T C7T -3(2) . . . . ?
N1T C1T C6T N2T 0.2(19) . . . . ?
C2T C1T C6T N2T 177.0(11) . . . . ?
C10T N2T C6T C1T -177.6(11) . . . . ?
C10T N2T C6T C7T 2.6(15) . . . . ?
C1T C6T C7T C12T 179.9(13) . . . . ?
N2T C6T C7T C12T -0.3(18) . . . . ?
C1T C6T C7T C8T 1(2) . . . . ?
N2T C6T C7T C8T -178.9(11) . . . . ?
C12T C7T C8T C9T -178.1(15) . . . . ?
C6T C7T C8T C9T 1(2) . . . . ?
C1T C2T C9T C8T -2(3) . . . . ?
C3T C2T C9T C8T 178.8(16) . . . . ?
C7T C8T C9T C2T 0(3) . . . . ?
C6T N2T C10T C11T -3.8(14) . . . . ?
N2T C10T C11T C12T 2.2(12) . . . . ?
C6T C7T C12T C11T -1.1(19) . . . . ?
C8T C7T C12T C11T 177.5(12) . . . . ?
C10T C11T C12T C7T 0.2(13) . . . . ?
C5TA N1TA C1TA C2TA -3(2) . . . . ?
C5TA N1TA C1TA C6TA 179.0(14) . . . . ?
N1TA C1TA C2TA C3TA 0.0(18) . . . . ?
C6TA C1TA C2TA C3TA 178.2(13) . . . . ?
N1TA C1TA C2TA C9TA -179.8(17) . . . . ?
C6TA C1TA C2TA C9TA -2(2) . . . . ?
C1TA C2TA C3TA C4TA 2(2) . . . . ?
C9TA C2TA C3TA C4TA -177.8(18) . . . . ?
C2TA C3TA C4TA C5TA -2(2) . . . . ?
C1TA N1TA C5TA C4TA 3(2) . . . . ?
C3TA C4TA C5TA N1TA -1(2) . . . . ?
C102 N2TA C6TA C7TA -5(3) . . . . ?
C102 N2TA C6TA C1TA 179.4(18) . . . . ?
N1TA C1TA C6TA N2TA -5(2) . . . . ?
C2TA C1TA C6TA N2TA 177.0(15) . . . . ?
N1TA C1TA C6TA C7TA 179.4(15) . . . . ?
C2TA C1TA C6TA C7TA 1(2) . . . . ?
N2TA C6TA C7TA C8TA -171(2) . . . . ?
C1TA C6TA C7TA C8TA 4(3) . . . . ?
N2TA C6TA C7TA C122 1(3) . . . . ?
C1TA C6TA C7TA C122 176.5(19) . . . . ?
C122 C7TA C8TA C9TA 179(3) . . . . ?
C6TA C7TA C8TA C9TA -9(4) . . . . ?
C7TA C8TA C9TA C2TA 8(4) . . . . ?
C3TA C2TA C9TA C8TA 177(2) . . . . ?
C1TA C2TA C9TA C8TA -3(3) . . . . ?
C6TA N2TA C102 C112 3(4) . . . . ?
N2TA C102 C112 C122 2(5) . . . . ?
C102 C112 C122 C7TA -6(5) . . . . ?
C8TA C7TA C122 C112 177(3) . . . . ?
C6TA C7TA C122 C112 5(4) . . . . ?
C5R N1R C1R C2R -4(5) . . . . ?
C5R N1R C1R C6R 174(3) . . . . ?
N1R C1R C2R C3R 0(6) . . . . ?
C6R C1R C2R C3R -177(3) . . . . ?
N1R C1R C2R C9R 178(3) . . . . ?
C6R C1R C2R C9R 1(5) . . . . ?
C1R C2R C3R C4R -2(4) . . . . ?
C9R C2R C3R C4R -180(2) . . . . ?
C2R C3R C4R C5R 8(4) . . . . ?
C1R N1R C5R C4R 9(4) . . . . ?
C3R C4R C5R N1R -11(4) . . . . ?
C10R N2R C6R C7R 1(4) . . . . ?
C10R N2R C6R C1R 178(3) . . . . ?
C2R C1R C6R N2R -177(3) . . . . ?
N1R C1R C6R N2R 5(5) . . . . ?
C2R C1R C6R C7R -1(5) . . . . ?
N1R C1R C6R C7R -178(3) . . . . ?
N2R C6R C7R C12R 3(4) . . . . ?
C1R C6R C7R C12R -174(3) . . . . ?
N2R C6R C7R C8R 179(3) . . . . ?
C1R C6R C7R C8R 3(4) . . . . ?
C12R C7R C8R C9R 170(2) . . . . ?
C6R C7R C8R C9R -6(3) . . . . ?
C7R C8R C9R C2R 6(3) . . . . ?
C1R C2R C9R C8R -3(4) . . . . ?
C3R C2R C9R C8R 174(3) . . . . ?
C6R N2R C10R C11R -2(2) . . . . ?
N2R C10R C11R C12R -1.4(19) . . . . ?
C10R C11R C12R C7R 5.9(19) . . . . ?
C6R C7R C12R C11R -7(2) . . . . ?
C8R C7R C12R C11R 176.9(14) . . . . ?
C5RA N1RA C1RA C2RA 8(5) . . . . ?
C5RA N1RA C1RA C6RA -175(4) . . . . ?
N1RA C1RA C2RA C3RA 5(6) . . . . ?
C6RA C1RA C2RA C3RA -172(5) . . . . ?
N1RA C1RA C2RA C9RA 168(4) . . . . ?
C6RA C1RA C2RA C9RA -10(7) . . . . ?
C1RA C2RA C3RA C4RA -6(5) . . . . ?
C9RA C2RA C3RA C4RA -168(3) . . . . ?
C2RA C3RA C4RA C5RA -6(4) . . . . ?
C1RA N1RA C5RA C4RA -19(3) . . . . ?
C3RA C4RA C5RA N1RA 18(2) . . . . ?
C104 N2RA C6RA C7RA -1(10) . . . . ?
C104 N2RA C6RA C1RA 174(5) . . . . ?
N1RA C1RA C6RA N2RA 8(9) . . . . ?
C2RA C1RA C6RA N2RA -175(6) . . . . ?
N1RA C1RA C6RA C7RA -176(5) . . . . ?
C2RA C1RA C6RA C7RA 1(9) . . . . ?
N2RA C6RA C7RA C8RA 178(6) . . . . ?
C1RA C6RA C7RA C8RA 3(10) . . . . ?
N2RA C6RA C7RA C124 -2(10) . . . . ?
C1RA C6RA C7RA C124 -177(6) . . . . ?
C6RA C7RA C8RA C9RA 2(8) . . . . ?
C124 C7RA C8RA C9RA -178(5) . . . . ?
C7RA C8RA C9RA C2RA -11(6) . . . . ?
C3RA C2RA C9RA C8RA 176(4) . . . . ?
C1RA C2RA C9RA C8RA 15(7) . . . . ?
C6RA N2RA C104 C114 1(8) . . . . ?
N2RA C104 C114 C124 3(7) . . . . ?
C104 C114 C124 C7RA -6(7) . . . . ?
C8RA C7RA C124 C114 -174(5) . . . . ?
C6RA C7RA C124 C114 6(8) . . . . ?
C5Y N1Y C1Y C2Y 2(3) . . . . ?
C5Y N1Y C1Y C6Y 179.7(19) . . . . ?
N1Y C1Y C2Y C9Y 177.2(19) . . . . ?
C6Y C1Y C2Y C9Y 0(3) . . . . ?
N1Y C1Y C2Y C3Y -2(3) . . . . ?
C6Y C1Y C2Y C3Y -180(2) . . . . ?
C9Y C2Y C3Y C4Y -178.5(17) . . . . ?
C1Y C2Y C3Y C4Y 1(3) . . . . ?
C2Y C3Y C4Y C5Y 0(2) . . . . ?
C1Y N1Y C5Y C4Y -1(3) . . . . ?
C3Y C4Y C5Y N1Y 0(3) . . . . ?
C10Y N2Y C6Y C7Y -3(3) . . . . ?
C10Y N2Y C6Y C1Y 176(2) . . . . ?
N1Y C1Y C6Y N2Y 5(3) . . . . ?
C2Y C1Y C6Y N2Y -178(2) . . . . ?
N1Y C1Y C6Y C7Y -176(2) . . . . ?
C2Y C1Y C6Y C7Y 1(3) . . . . ?
N2Y C6Y C7Y C8Y 176(2) . . . . ?
C1Y C6Y C7Y C8Y -3(3) . . . . ?
N2Y C6Y C7Y C12Y 4(4) . . . . ?
C1Y C6Y C7Y C12Y -174(3) . . . . ?
C6Y C7Y C8Y C9Y 3(2) . . . . ?
C12Y C7Y C8Y C9Y 174(3) . . . . ?
C7Y C8Y C9Y C2Y -1.9(18) . . . . ?
C1Y C2Y C9Y C8Y 1(3) . . . . ?
C3Y C2Y C9Y C8Y 179.7(14) . . . . ?
C6Y N2Y C10Y C11Y 1(3) . . . . ?
N2Y C10Y C11Y C12Y -1(4) . . . . ?
C10Y C11Y C12Y C7Y 3(5) . . . . ?
C6Y C7Y C12Y C11Y -4(5) . . . . ?
C8Y C7Y C12Y C11Y -175(3) . . . . ?
C5YA N1YA C1YA C2YA 2(8) . . . . ?
C5YA N1YA C1YA C6YA 177(5) . . . . ?
N1YA C1YA C2YA C3YA -7(7) . . . . ?
C6YA C1YA C2YA C3YA 178(5) . . . . ?
N1YA C1YA C2YA C9YA -176(5) . . . . ?
C6YA C1YA C2YA C9YA 9(7) . . . . ?
C1YA C2YA C3YA C4YA 6(6) . . . . ?
C9YA C2YA C3YA C4YA 175(4) . . . . ?
C2YA C3YA C4YA C5YA -1(7) . . . . ?
C1YA N1YA C5YA C4YA 3(7) . . . . ?
C3YA C4YA C5YA N1YA -4(7) . . . . ?
C105 N2YA C6YA C7YA -7(9) . . . . ?
C105 N2YA C6YA C1YA 167(7) . . . . ?
N1YA C1YA C6YA N2YA 1(8) . . . . ?
C2YA C1YA C6YA N2YA 176(5) . . . . ?
N1YA C1YA C6YA C7YA 175(6) . . . . ?
C2YA C1YA C6YA C7YA -10(8) . . . . ?
N2YA C6YA C7YA C8YA 178(5) . . . . ?
C1YA C6YA C7YA C8YA 5(8) . . . . ?
N2YA C6YA C7YA C125 5(8) . . . . ?
C1YA C6YA C7YA C125 -168(6) . . . . ?
C125 C7YA C8YA C9YA 175(4) . . . . ?
C6YA C7YA C8YA C9YA 2(7) . . . . ?
C7YA C8YA C9YA C2YA -3(4) . . . . ?
C3YA C2YA C9YA C8YA -171(3) . . . . ?
C1YA C2YA C9YA C8YA -2(5) . . . . ?
C6YA N2YA C105 C115 8(12) . . . . ?
N2YA C105 C115 C125 -8(12) . . . . ?
C105 C115 C125 C7YA 6(9) . . . . ?
C8YA C7YA C125 C115 -177(5) . . . . ?
C6YA C7YA C125 C115 -5(8) . . . . ?
